data_7015363
loop_
_publ_author_name
'Assran, Awatef S.'
'Mal, Sib Sankar'
'Izarova, Natalya V.'
'Banerjee, Abhishek'
'Suchopar, Andreas'
'Sadakane, Masahiro'
'Kortz, Ulrich'

_publ_section_title
;
 Alpha and beta isomers of tetrahafnium(IV) containing
 decatungstosilicates, [Hf4(OH)6(CH3COO)2(x-SiW10O37)2]12- (x = \a,
 \b).
;
_journal_issue 12
_journal_name_full 'Dalton transactions (Cambridge, England : 2003)'
_journal_page_first 2920
_journal_page_last 2925
_journal_paper_doi 10.1039/c0dt01543a
_journal_volume 40
_journal_year 2011
_chemical_formula_sum 'C4 H70 Hf4 K12 O113 Si2 W20'
_chemical_formula_weight 6842.94
_chemical_name_systematic
;

?

;
_space_group_IT_number 15
_symmetry_cell_setting monoclinic
_symmetry_space_group_name_Hall '-C 2yc'
_symmetry_space_group_name_H-M 'C 1 2/c 1'
_atom_sites_solution_hydrogens geom
_atom_sites_solution_primary direct
_atom_sites_solution_secondary difmap
_audit_creation_method SHELXL-97
_cell_angle_alpha 90.00
_cell_angle_beta 112.696(10)
_cell_angle_gamma 90.00
_cell_formula_units_Z 8
_cell_length_a 42.701(9)
_cell_length_b 27.910(6)
_cell_length_c 18.923(4)
_cell_measurement_reflns_used 9336
_cell_measurement_temperature 173(2)
_cell_measurement_theta_max 28.09
_cell_measurement_theta_min 2.34
_cell_volume 20806(8)
_computing_cell_refinement 'Bruker SAINT'
_computing_data_collection 'Bruker APEX2'
_computing_data_reduction 'Bruker SAINT'
_computing_molecular_graphics 'Bruker SHELXTL'
_computing_publication_material 'Bruker SHELXTL'
_computing_structure_refinement 'SHELXL-97 (Sheldrick, 1997)'
_computing_structure_solution 'SHELXS-97 (Sheldrick, 1990)'
_diffrn_ambient_temperature 173(2)
_diffrn_measured_fraction_theta_full 0.998
_diffrn_measured_fraction_theta_max 0.998
_diffrn_measurement_device_type 'Bruker APEX-II CCD'
_diffrn_measurement_method '\f and \w scans'
_diffrn_radiation_monochromator graphite
_diffrn_radiation_source 'fine-focus sealed tube'
_diffrn_radiation_type MoK\a
_diffrn_radiation_wavelength 0.71073
_diffrn_reflns_av_R_equivalents 0.1053
_diffrn_reflns_av_sigmaI/netI 0.0622
_diffrn_reflns_limit_h_max 53
_diffrn_reflns_limit_h_min -56
_diffrn_reflns_limit_k_max 36
_diffrn_reflns_limit_k_min -35
_diffrn_reflns_limit_l_max 24
_diffrn_reflns_limit_l_min -24
_diffrn_reflns_number 229055
_diffrn_reflns_theta_full 27.88
_diffrn_reflns_theta_max 27.88
_diffrn_reflns_theta_min 3.14
_diffrn_standards_number 0
_exptl_absorpt_coefficient_mu 26.614
_exptl_absorpt_correction_T_max 0.3805
_exptl_absorpt_correction_T_min 0.1034
_exptl_absorpt_correction_type multi-scan
_exptl_absorpt_process_details SADABS
_exptl_crystal_colour colourless
_exptl_crystal_density_diffrn 4.369
_exptl_crystal_density_meas 0
_exptl_crystal_density_method 'not measured'
_exptl_crystal_description plate
_exptl_crystal_F_000 24176
_exptl_crystal_size_max 0.13
_exptl_crystal_size_mid 0.12
_exptl_crystal_size_min 0.05
_refine_diff_density_max 4.384
_refine_diff_density_min -2.434
_refine_diff_density_rms 0.464
_refine_ls_extinction_method none
_refine_ls_goodness_of_fit_ref 1.050
_refine_ls_hydrogen_treatment constr
_refine_ls_matrix_type full
_refine_ls_number_parameters 1247
_refine_ls_number_reflns 24793
_refine_ls_number_restraints 48
_refine_ls_restrained_S_all 1.049
_refine_ls_R_factor_all 0.0706
_refine_ls_R_factor_gt 0.0464
_refine_ls_shift/su_max 0.002
_refine_ls_shift/su_mean 0.000
_refine_ls_structure_factor_coef Fsqd
_refine_ls_weighting_details 'calc w=1/[\s^2^(Fo^2^)+(0.0511P)^2^+885.7501P] where P=(Fo^2^+2Fc^2^)/3'
_refine_ls_weighting_scheme calc
_refine_ls_wR_factor_gt 0.1115
_refine_ls_wR_factor_ref 0.1227
_reflns_number_gt 18472
_reflns_number_total 24793
_reflns_threshold_expression >2sigma(I)
_cod_data_source_file c0dt01543a.txt
_cod_data_source_block K12[Hf4(OH)6(CH3COO)2(alpha-SiW10O37)2]
_cod_depositor_comments
;
The following automatic conversions were performed:
'_symmetry_cell_setting' value 'Monoclinic' changed to 'monoclinic'
according to '/home/saulius/struct/CIF-dictionaries/cif_core.dic'
dictionary named 'cif_core.dic' version 2.4.1 from 2010-06-29.

Automatic conversion script
Id: cif_fix_enum 1555 2011-01-17 13:19:09Z saulius 
;
_cod_original_cell_volume 20807(7)
_cod_original_sg_symbol_H-M C2/c
_cod_database_code 7015363

loop_
_symmetry_equiv_pos_as_xyz
'x, y, z'
'-x, y, -z+1/2'
'x+1/2, y+1/2, z'
'-x+1/2, y+1/2, -z+1/2'
'-x, -y, -z'
'x, -y, z-1/2'
'-x+1/2, -y+1/2, -z'
'x+1/2, -y+1/2, z-1/2'

loop_
_atom_site_label
_atom_site_type_symbol
_atom_site_fract_x
_atom_site_fract_y
_atom_site_fract_z
_atom_site_U_iso_or_equiv
_atom_site_adp_type
_atom_site_occupancy
_atom_site_symmetry_multiplicity
_atom_site_calc_flag
_atom_site_refinement_flags
_atom_site_disorder_assembly
_atom_site_disorder_group
W1 W 0.036800(15) 0.92927(2) -0.00064(3) 0.02140(13) Uani 1 1 d . . .
W2 W 0.041992(15) 0.80926(2) -0.00158(4) 0.02401(13) Uani 1 1 d . . .
W3 W 0.056916(15) 0.86726(2) 0.16483(3) 0.02273(13) Uani 1 1 d . . .
W4 W 0.116294(15) 1.00217(2) 0.09106(3) 0.01963(12) Uani 1 1 d . . .
W5 W 0.099281(15) 0.93861(2) -0.09239(3) 0.01947(12) Uani 1 1 d . . .
W6 W 0.103623(16) 0.81914(2) -0.09593(3) 0.02113(13) Uani 1 1 d . . .
W7 W 0.127290(15) 0.75108(2) 0.08699(3) 0.02064(13) Uani 1 1 d . . .
W8 W 0.141069(15) 0.80535(2) 0.24985(3) 0.02007(12) Uani 1 1 d . . .
W9 W 0.135989(15) 0.93992(2) 0.25137(3) 0.01932(12) Uani 1 1 d . . .
W10 W 0.176098(15) 0.88221(2) -0.00525(3) 0.01758(12) Uani 1 1 d . . .
W11 W 0.449182(14) 0.96035(2) 0.53764(3) 0.01824(12) Uani 1 1 d . . .
W12 W 0.452066(15) 0.83936(2) 0.54304(3) 0.01951(12) Uani 1 1 d . . .
W13 W 0.405361(15) 0.90052(2) 0.62296(3) 0.01846(12) Uani 1 1 d . . .
W14 W 0.369539(14) 1.021284(19) 0.40908(3) 0.01706(12) Uani 1 1 d . . .
W15 W 0.422268(14) 0.95438(2) 0.32552(3) 0.01762(12) Uani 1 1 d . . .
W16 W 0.423380(15) 0.83461(2) 0.33064(3) 0.01940(12) Uani 1 1 d . . .
W17 W 0.374367(15) 0.76907(2) 0.42629(3) 0.01976(12) Uani 1 1 d . . .
W18 W 0.329072(15) 0.82956(2) 0.50331(3) 0.01858(12) Uani 1 1 d . . .
W19 W 0.327235(14) 0.964423(19) 0.49483(3) 0.01707(12) Uani 1 1 d . . .
W20 W 0.349533(14) 0.893407(19) 0.22172(3) 0.01696(12) Uani 1 1 d . . .
Hf1 Hf 0.201838(15) 0.95684(2) 0.17679(3) 0.01739(12) Uani 1 1 d . . .
Hf2 Hf 0.208016(15) 0.80889(2) 0.17803(3) 0.01758(12) Uani 1 1 d . . .
Hf3 Hf 0.295362(15) 0.81782(2) 0.29667(3) 0.01769(12) Uani 1 1 d . . .
Hf4 Hf 0.289736(15) 0.96549(2) 0.28706(3) 0.01673(12) Uani 1 1 d . . .
Si1 Si 0.11791(10) 0.87551(13) 0.0828(2) 0.0151(7) Uani 1 1 d . . .
Si2 Si 0.37600(9) 0.89571(12) 0.4218(2) 0.0148(7) Uani 1 1 d . . .
O0H1 O 0.1866(2) 0.9313(3) 0.0650(5) 0.021(2) Uani 1 1 d . . .
O1T O 0.0026(3) 0.9642(4) -0.0504(6) 0.030(2) Uani 1 1 d . . .
O0H2 O 0.1912(3) 0.8350(3) 0.0670(5) 0.021(2) Uani 1 1 d . . .
O2T O 0.0109(3) 0.7675(4) -0.0494(6) 0.033(3) Uani 1 1 d U . .
O0H3 O 0.3284(2) 0.8443(3) 0.2493(5) 0.019(2) Uani 1 1 d . . .
O3T O 0.0342(3) 0.8645(4) 0.2220(7) 0.038(3) Uani 1 1 d . . .
O0H4 O 0.3246(2) 0.9404(3) 0.2427(6) 0.020(2) Uani 1 1 d . . .
O4T O 0.1046(3) 1.0618(3) 0.0739(6) 0.025(2) Uani 1 1 d . . .
O05 O 0.3861(2) 0.9410(3) 0.2293(5) 0.020(2) Uani 1 1 d . . .
O5T O 0.0834(3) 0.9779(4) -0.1695(5) 0.023(2) Uani 1 1 d . . .
O06 O 0.3884(3) 0.8453(3) 0.2350(6) 0.022(2) Uani 1 1 d . . .
O6T O 0.0925(3) 0.7795(4) -0.1720(6) 0.028(2) Uani 1 1 d . . .
O7T O 0.1205(3) 0.6910(3) 0.0659(6) 0.031(3) Uani 1 1 d . . .
O8T O 0.1437(3) 0.7849(4) 0.3381(6) 0.030(2) Uani 1 1 d . . .
O9T O 0.1386(3) 0.9565(4) 0.3413(6) 0.027(2) Uani 1 1 d . . .
O10T O 0.2085(3) 0.8862(4) -0.0375(6) 0.024(2) Uani 1 1 d . . .
O1S1 O 0.0763(2) 0.8718(3) 0.0642(5) 0.018(2) Uani 1 1 d . . .
O11T O 0.4822(2) 1.0001(3) 0.5763(6) 0.021(2) Uani 1 1 d . . .
O1C2 O 0.2226(3) 1.0191(4) 0.1300(6) 0.023(2) Uani 1 1 d . . .
O1S2 O 0.4104(3) 0.8978(3) 0.5029(5) 0.020(2) Uani 1 1 d . . .
O12H O 0.2022(2) 0.8830(4) 0.2073(5) 0.020(2) Uani 1 1 d . . .
O12T O 0.4870(3) 0.8022(3) 0.5860(6) 0.025(2) Uani 1 1 d . . .
O12 O 0.0169(3) 0.8676(4) -0.0426(6) 0.028(2) Uani 1 1 d . . .
O13T O 0.4093(3) 0.9030(4) 0.7169(6) 0.025(2) Uani 1 1 d . . .
O13 O 0.0281(3) 0.9155(4) 0.0887(6) 0.027(2) Uani 1 1 d U . .
O14T O 0.3787(3) 1.0815(4) 0.4118(6) 0.025(2) Uani 1 1 d . . .
O14H O 0.2402(2) 0.9870(3) 0.2752(5) 0.018(2) Uani 1 1 d . . .
O14 O 0.0700(2) 0.9753(3) 0.0556(6) 0.023(2) Uani 1 1 d . . .
O15T O 0.4460(2) 0.9926(4) 0.2954(6) 0.023(2) Uani 1 1 d . . .
O15 O 0.0600(3) 0.9282(4) -0.0698(6) 0.026(2) Uani 1 1 d . . .
O16T O 0.4490(2) 0.7956(4) 0.3071(6) 0.023(2) Uani 1 1 d . . .
O17T O 0.3866(3) 0.7105(4) 0.4372(6) 0.028(2) Uani 1 1 d . . .
O18T O 0.3116(3) 0.8111(4) 0.5669(6) 0.030(2) Uani 1 1 d . . .
O19T O 0.3087(3) 0.9841(3) 0.5569(6) 0.024(2) Uani 1 1 d U . .
O20T O 0.3320(3) 0.8902(4) 0.1218(6) 0.023(2) Uani 1 1 d . . .
O2S1 O 0.1324(2) 0.9254(3) 0.1302(6) 0.021(2) Uani 1 1 d . . .
O21 O 0.4751(3) 0.9004(3) 0.5588(6) 0.024(2) Uani 1 1 d . . .
O2C1 O 0.2339(2) 0.7546(3) 0.1340(6) 0.022(2) Uani 1 1 d . . .
O2S2 O 0.3543(2) 0.9431(3) 0.4176(5) 0.018(2) Uani 1 1 d . . .
O23H O 0.2483(2) 0.7868(3) 0.2815(5) 0.019(2) Uani 1 1 d . . .
O23 O 0.0319(3) 0.8195(4) 0.0876(6) 0.026(2) Uani 1 1 d . . .
O26 O 0.0637(3) 0.8179(4) -0.0735(6) 0.027(2) Uani 1 1 d . . .
O27 O 0.0780(3) 0.7692(3) 0.0545(6) 0.025(2) Uani 1 1 d . . .
O2H8 O 0.1850(3) 0.7998(3) 0.2589(6) 0.024(2) Uani 1 1 d . . .
O3C1 O 0.2900(2) 0.7603(3) 0.2088(6) 0.021(2) Uani 1 1 d . . .
O31 O 0.4398(2) 0.9481(3) 0.6263(5) 0.020(2) Uani 1 1 d . . .
O3S1 O 0.1225(2) 0.8785(3) 0.0011(5) 0.020(2) Uani 1 1 d . . .
O3S2 O 0.3881(2) 0.8945(3) 0.3495(5) 0.018(2) Uani 1 1 d . . .
O32H O 0.2559(3) 0.8435(3) 0.1870(5) 0.021(2) Uani 1 1 d . . .
O32 O 0.4410(2) 0.8540(3) 0.6310(6) 0.019(2) Uani 1 1 d . . .
O34H O 0.2891(3) 0.8927(4) 0.3211(5) 0.022(2) Uani 1 1 d . . .
O38 O 0.0912(3) 0.8225(4) 0.2094(6) 0.025(2) Uani 1 1 d . . .
O39 O 0.0879(3) 0.9167(4) 0.2109(6) 0.024(2) Uani 1 1 d . . .
O41 O 0.4113(2) 1.0012(3) 0.4953(5) 0.018(2) Uani 1 1 d . . .
O41H O 0.2520(2) 0.9337(3) 0.1830(6) 0.020(2) Uani 1 1 d . . .
O4H1 O 0.1630(2) 1.0077(3) 0.1295(6) 0.022(2) Uani 1 1 d . . .
O4S1 O 0.1367(2) 0.8275(3) 0.1298(5) 0.017(2) Uani 1 1 d . . .
O4S2 O 0.3556(2) 0.8464(3) 0.4215(5) 0.019(2) Uani 1 1 d . . .
O4C2 O 0.2790(3) 1.0221(3) 0.1988(5) 0.021(2) Uani 1 1 d . . .
O4H4 O 0.3271(2) 1.0196(3) 0.3319(5) 0.019(2) Uani 1 1 d . . .
O45 O 0.1136(2) 0.9816(3) -0.0080(5) 0.018(2) Uani 1 1 d . . .
O49 O 0.1168(2) 0.9981(3) 0.1943(5) 0.019(2) Uani 1 1 d . . .
O50 O 0.1445(3) 0.9298(3) -0.0834(6) 0.023(2) Uani 1 1 d . . .
O51 O 0.4468(2) 0.9535(3) 0.4338(5) 0.021(2) Uani 1 1 d . . .
O54 O 0.3918(2) 0.9986(3) 0.3466(5) 0.0140(18) Uani 1 1 d . . .
O56 O 0.0881(3) 0.8783(3) -0.1485(5) 0.026(2) Uani 1 1 d . . .
O60 O 0.1479(3) 0.8343(3) -0.0849(5) 0.024(2) Uani 1 1 d . . .
O62 O 0.4492(2) 0.8418(3) 0.4403(6) 0.020(2) Uani 1 1 d . . .
O65 O 0.4434(3) 0.8944(4) 0.3197(6) 0.023(2) Uani 1 1 d . . .
O67 O 0.1225(3) 0.7755(3) -0.0103(6) 0.025(2) Uani 1 1 d . . .
O7H2 O 0.1736(2) 0.7524(3) 0.1280(6) 0.022(2) Uani 1 1 d . . .
O72 O 0.4164(2) 0.7950(3) 0.5082(6) 0.021(2) Uani 1 1 d . . .
O7H3 O 0.3321(3) 0.7650(3) 0.3472(6) 0.022(2) Uani 1 1 d . . .
O76 O 0.3957(2) 0.7900(3) 0.3582(6) 0.022(2) Uani 1 1 d . . .
O78 O 0.1267(3) 0.7479(3) 0.1889(6) 0.026(2) Uani 1 1 d . . .
O83 O 0.3737(2) 0.8512(3) 0.5839(6) 0.023(2) Uani 1 1 d . . .
O8H3 O 0.2961(3) 0.8144(4) 0.4109(6) 0.025(2) Uani 1 1 d . . .
O87 O 0.3546(2) 0.7719(3) 0.5021(6) 0.023(2) Uani 1 1 d . . .
O89 O 0.1469(3) 0.8739(4) 0.2676(5) 0.023(2) Uani 1 1 d . . .
O9H1 O 0.1792(3) 0.9563(3) 0.2594(6) 0.023(2) Uani 1 1 d . . .
O93 O 0.3719(2) 0.9459(3) 0.5778(5) 0.019(2) Uani 1 1 d U . .
O9H4 O 0.2926(2) 0.9730(3) 0.4017(5) 0.0165(19) Uani 1 1 d . . .
O94 O 0.3496(2) 1.0220(3) 0.4858(5) 0.019(2) Uani 1 1 d . . .
O98 O 0.3183(2) 0.8961(3) 0.4930(6) 0.020(2) Uani 1 1 d . . .
C1 C 0.2641(4) 0.7406(5) 0.1563(8) 0.022(3) Uiso 1 1 d . . .
C2 C 0.2511(4) 1.0382(5) 0.1485(8) 0.021(3) Uiso 1 1 d . . .
C11 C 0.2720(5) 0.6982(6) 0.1155(11) 0.041(4) Uiso 1 1 d . . .
H11A H 0.2963 0.6907 0.1395 0.062 Uiso 1 1 calc R . .
H11B H 0.2661 0.7062 0.0615 0.062 Uiso 1 1 calc R . .
H11C H 0.2588 0.6703 0.1192 0.062 Uiso 1 1 calc R . .
C21 C 0.2537(4) 1.0831(5) 0.1058(9) 0.028(3) Uiso 1 1 d . . .
H21A H 0.2773 1.0941 0.1253 0.042 Uiso 1 1 calc R . .
H21B H 0.2393 1.1082 0.1136 0.042 Uiso 1 1 calc R . .
H21C H 0.2461 1.0760 0.0510 0.042 Uiso 1 1 calc R . .
K1 K 0.34688(9) 0.96455(12) 0.70425(18) 0.0255(7) Uani 1 1 d . . .
K2 K 0.5000 1.00958(18) 0.2500 0.0312(11) Uani 1 2 d S . .
K3 K 0.35323(10) 0.87258(13) 0.0084(2) 0.0332(8) Uani 1 1 d . . .
K4 K 0.40485(10) 0.85228(13) 0.8367(2) 0.0316(8) Uani 1 1 d . . .
K5 K 0.49127(10) 1.09321(13) 0.5489(2) 0.0335(8) Uani 1 1 d . . .
K6 K -0.04911(10) 0.99564(14) -0.1776(2) 0.0353(8) Uani 1 1 d . . .
K7 K 0.35184(10) 0.75496(13) 0.2004(2) 0.0354(8) Uani 1 1 d . . .
K8 K 0.08924(11) 0.73504(15) 0.3476(2) 0.0440(10) Uani 1 1 d . . .
K9A K 0.1778(2) 1.0197(3) -0.0167(4) 0.0346(16) Uani 0.65 1 d P . .
K9B K 0.1878(4) 1.0112(6) -0.0267(10) 0.042(5) Uani 0.35 1 d PU . .
K10 K 0.5219(3) 0.7874(4) 0.3197(5) 0.054(2) Uani 0.50 1 d P . .
K11 K -0.0396(2) 0.7960(4) 0.0191(6) 0.060(3) Uani 0.50 1 d P . .
K12 K 0.4438(3) 0.6999(4) 0.3522(6) 0.059(2) Uani 0.50 1 d PU . .
K13 K 0.2295(3) 0.6580(4) -0.0592(6) 0.067(3) Uani 0.50 1 d P . .
K14 K 0.3094(3) 0.6957(4) 0.4991(7) 0.058(3) Uani 0.40 1 d PU . .
K15 K 0.0875(3) 0.9202(5) 0.3866(8) 0.064(4) Uani 0.40 1 d P . .
K16 K 0.2088(4) 0.6722(4) 0.2267(8) 0.064(3) Uani 0.40 1 d P . .
K17 K 0.1504(4) 0.9196(5) -0.2228(9) 0.049(3) Uani 0.30 1 d PU . .
O1W O 0.4562(3) 0.9178(4) 0.8888(7) 0.040(3) Uiso 1 1 d . . .
O2W O 0.4106(3) 0.9314(4) 0.1144(7) 0.036(3) Uiso 1 1 d . . .
O3W O 0.4447(3) 0.7775(4) 0.8139(7) 0.042(3) Uiso 1 1 d . . .
O4W O 0.2930(4) 0.9000(5) -0.1255(8) 0.047(3) Uiso 1 1 d . . .
O5W O 0.3392(3) 0.8656(4) 0.7173(7) 0.038(3) Uiso 1 1 d . . .
O6W O 0.1786(4) 0.7187(5) -0.0376(8) 0.052(4) Uiso 1 1 d . . .
O7W O 0.4080(4) 0.8193(5) 0.1108(8) 0.056(4) Uiso 1 1 d . . .
O8W O 0.2572(4) 0.9570(5) 0.0438(9) 0.060(4) Uiso 1 1 d . . .
O9W O 0.3714(4) 0.6726(5) 0.2862(9) 0.059(4) Uiso 1 1 d . . .
O10W O 0.2340(4) 0.9457(5) -0.1244(9) 0.062(4) Uiso 1 1 d . . .
O11W O -0.0518(5) 0.8957(6) -0.1901(10) 0.044(4) Uiso 0.75 1 d P . .
O12W O 0.4554(5) 1.1724(6) 0.5032(10) 0.050(5) Uiso 0.75 1 d P . .
O13W O 0.2834(5) 0.6838(6) 0.3294(10) 0.050(4) Uiso 0.75 1 d P . .
O14W O 0.2248(5) 1.0572(6) -0.0890(10) 0.045(4) Uiso 0.75 1 d P . .
O15W O 0.2749(5) 0.6592(6) 0.5795(11) 0.052(5) Uiso 0.75 1 d P . .
O16W O 0.0404(5) 0.9330(7) 0.4559(11) 0.056(5) Uiso 0.75 1 d P . .
O17W O 0.5000 1.1053(10) 0.2500 0.027(7) Uiso 0.50 2 d SP . .
O18W O 0.4761(6) 1.1011(8) 0.6745(13) 0.035(5) Uiso 0.50 1 d P . .
O19W O 0.2409(6) 0.7399(7) 0.4054(12) 0.030(5) Uiso 0.50 1 d P . .
O20W O 0.1857(6) 0.8998(7) -0.3104(12) 0.043(5) Uiso 0.60 1 d P . .
O21W O 0.1545(6) 1.1062(8) 0.0090(13) 0.055(6) Uiso 0.65 1 d P . .

loop_
_atom_site_aniso_label
_atom_site_aniso_U_11
_atom_site_aniso_U_22
_atom_site_aniso_U_33
_atom_site_aniso_U_23
_atom_site_aniso_U_13
_atom_site_aniso_U_12
W1 0.0128(3) 0.0280(3) 0.0209(3) 0.0003(2) 0.0037(2) 0.0022(2)
W2 0.0144(3) 0.0272(3) 0.0272(3) -0.0017(2) 0.0044(2) -0.0028(2)
W3 0.0139(3) 0.0309(3) 0.0235(3) 0.0018(2) 0.0074(2) 0.0003(2)
W4 0.0155(3) 0.0212(3) 0.0195(3) 0.0001(2) 0.0039(2) 0.0032(2)
W5 0.0159(3) 0.0244(3) 0.0156(3) 0.0012(2) 0.0034(2) 0.0018(2)
W6 0.0193(3) 0.0228(3) 0.0196(3) -0.0040(2) 0.0056(2) -0.0022(2)
W7 0.0166(3) 0.0188(3) 0.0252(3) -0.0002(2) 0.0067(2) -0.0015(2)
W8 0.0152(3) 0.0254(3) 0.0198(3) 0.0041(2) 0.0069(2) 0.0008(2)
W9 0.0146(3) 0.0257(3) 0.0169(3) -0.0021(2) 0.0052(2) 0.0020(2)
W10 0.0146(3) 0.0218(3) 0.0156(3) -0.0011(2) 0.0050(2) -0.0004(2)
W11 0.0129(3) 0.0229(3) 0.0166(3) 0.0005(2) 0.0031(2) -0.0018(2)
W12 0.0134(3) 0.0229(3) 0.0189(3) 0.0019(2) 0.0025(2) 0.0014(2)
W13 0.0141(3) 0.0241(3) 0.0150(3) 0.0014(2) 0.0032(2) -0.0011(2)
W14 0.0140(3) 0.0192(3) 0.0165(3) -0.0005(2) 0.0042(2) -0.0007(2)
W15 0.0126(3) 0.0231(3) 0.0165(3) 0.0000(2) 0.0049(2) -0.0012(2)
W16 0.0142(3) 0.0233(3) 0.0198(3) -0.0012(2) 0.0055(2) 0.0021(2)
W17 0.0159(3) 0.0199(3) 0.0204(3) 0.0007(2) 0.0035(2) 0.0006(2)
W18 0.0151(3) 0.0225(3) 0.0168(3) 0.0014(2) 0.0047(2) -0.0025(2)
W19 0.0136(3) 0.0222(3) 0.0147(3) -0.0006(2) 0.0046(2) 0.0001(2)
W20 0.0124(3) 0.0227(3) 0.0153(3) -0.0008(2) 0.0048(2) 0.0001(2)
Hf1 0.0144(3) 0.0200(3) 0.0157(3) -0.0005(2) 0.0036(2) 0.0008(2)
Hf2 0.0140(3) 0.0194(3) 0.0184(3) 0.0001(2) 0.0051(2) -0.0001(2)
Hf3 0.0139(3) 0.0198(3) 0.0183(3) 0.0001(2) 0.0051(2) 0.0001(2)
Hf4 0.0138(3) 0.0200(3) 0.0156(3) -0.0002(2) 0.0047(2) -0.0004(2)
Si1 0.0120(19) 0.0167(17) 0.0165(19) -0.0001(14) 0.0054(15) 0.0003(14)
Si2 0.0112(18) 0.0127(16) 0.0174(19) 0.0021(14) 0.0020(15) -0.0010(13)
O0H1 0.017(5) 0.024(5) 0.016(5) -0.002(4) 0.001(4) 0.002(4)
O1T 0.020(6) 0.037(6) 0.030(6) 0.008(5) 0.005(5) 0.010(5)
O0H2 0.027(6) 0.023(5) 0.019(5) 0.004(4) 0.014(5) 0.004(4)
O2T 0.033(3) 0.033(3) 0.034(3) 0.0002(10) 0.0125(14) -0.0008(10)
O0H3 0.016(5) 0.020(5) 0.022(5) -0.006(4) 0.009(4) -0.007(4)
O3T 0.030(7) 0.058(8) 0.036(7) 0.021(6) 0.025(6) 0.015(6)
O0H4 0.010(5) 0.022(5) 0.026(5) 0.003(4) 0.005(4) 0.006(4)
O4T 0.019(6) 0.022(5) 0.036(6) -0.003(4) 0.010(5) 0.008(4)
O05 0.011(5) 0.030(5) 0.017(5) 0.000(4) 0.002(4) -0.005(4)
O5T 0.017(5) 0.033(6) 0.017(5) 0.005(4) 0.005(4) -0.002(4)
O06 0.020(6) 0.022(5) 0.024(5) -0.008(4) 0.007(4) -0.005(4)
O6T 0.036(7) 0.023(5) 0.021(6) -0.002(4) 0.007(5) 0.001(5)
O7T 0.039(7) 0.018(5) 0.042(7) 0.004(5) 0.021(6) 0.000(5)
O8T 0.023(6) 0.036(6) 0.029(6) 0.006(5) 0.008(5) -0.006(5)
O9T 0.021(6) 0.041(6) 0.020(5) 0.001(5) 0.009(5) 0.001(5)
O10T 0.020(6) 0.031(5) 0.022(6) -0.008(4) 0.010(5) -0.002(4)
O1S1 0.009(5) 0.026(5) 0.016(5) 0.000(4) 0.002(4) 0.005(4)
O11T 0.014(5) 0.024(5) 0.024(5) 0.004(4) 0.004(4) 0.003(4)
O1C2 0.016(5) 0.029(5) 0.023(5) 0.003(4) 0.005(4) 0.003(4)
O1S2 0.023(6) 0.019(5) 0.011(5) -0.002(4) 0.001(4) 0.001(4)
O12H 0.015(5) 0.034(5) 0.009(5) -0.008(4) 0.003(4) -0.002(4)
O12T 0.022(6) 0.023(5) 0.028(6) 0.006(4) 0.009(5) 0.007(4)
O12 0.021(6) 0.043(6) 0.020(6) 0.001(5) 0.007(5) -0.002(5)
O13T 0.022(6) 0.036(6) 0.015(5) 0.006(4) 0.005(4) -0.004(5)
O13 0.027(2) 0.028(2) 0.027(2) 0.0002(10) 0.0107(13) 0.0001(10)
O14T 0.031(6) 0.022(5) 0.028(6) -0.005(4) 0.017(5) -0.006(4)
O14H 0.010(5) 0.027(5) 0.017(5) -0.005(4) 0.004(4) 0.001(4)
O14 0.014(5) 0.029(5) 0.021(5) -0.005(4) 0.002(4) -0.002(4)
O15T 0.012(5) 0.034(6) 0.024(6) -0.010(4) 0.007(4) -0.006(4)
O15 0.016(6) 0.032(6) 0.030(6) -0.001(5) 0.007(5) -0.005(4)
O16T 0.013(5) 0.033(6) 0.028(6) -0.011(4) 0.012(5) -0.002(4)
O17T 0.019(6) 0.035(6) 0.029(6) -0.013(5) 0.007(5) -0.008(5)
O18T 0.029(6) 0.031(6) 0.029(6) 0.003(5) 0.011(5) 0.002(5)
O19T 0.024(2) 0.024(2) 0.024(2) -0.0003(10) 0.0096(12) 0.0004(10)
O20T 0.018(6) 0.033(5) 0.017(5) -0.001(4) 0.007(4) -0.002(4)
O2S1 0.017(5) 0.021(5) 0.026(5) -0.008(4) 0.011(4) -0.010(4)
O21 0.015(5) 0.027(5) 0.024(6) 0.005(4) 0.000(4) 0.002(4)
O2C1 0.014(5) 0.030(5) 0.021(5) -0.007(4) 0.007(4) -0.002(4)
O2S2 0.012(5) 0.018(5) 0.023(5) 0.004(4) 0.007(4) 0.008(4)
O23H 0.009(5) 0.030(5) 0.016(5) 0.000(4) 0.001(4) 0.000(4)
O23 0.013(5) 0.036(6) 0.026(6) -0.001(5) 0.003(4) -0.005(4)
O26 0.018(6) 0.034(6) 0.019(5) 0.001(4) -0.005(4) 0.005(4)
O27 0.021(6) 0.025(5) 0.032(6) -0.004(4) 0.014(5) -0.007(4)
O2H8 0.020(6) 0.027(5) 0.023(5) 0.005(4) 0.007(5) 0.000(4)
O3C1 0.014(5) 0.027(5) 0.024(5) -0.001(4) 0.009(4) 0.003(4)
O31 0.015(5) 0.024(5) 0.019(5) 0.000(4) 0.007(4) 0.006(4)
O3S1 0.014(5) 0.021(5) 0.017(5) 0.005(4) -0.002(4) 0.001(4)
O3S2 0.014(5) 0.020(5) 0.018(5) -0.002(4) 0.004(4) 0.000(4)
O32H 0.019(5) 0.027(5) 0.019(5) -0.002(4) 0.010(4) 0.000(4)
O32 0.015(5) 0.017(5) 0.025(5) 0.001(4) 0.006(4) -0.006(4)
O34H 0.018(5) 0.038(6) 0.012(5) -0.004(4) 0.007(4) -0.007(4)
O38 0.013(5) 0.037(6) 0.022(6) 0.001(4) 0.003(4) -0.001(4)
O39 0.016(5) 0.032(6) 0.026(6) 0.001(4) 0.011(5) -0.002(4)
O41 0.010(5) 0.024(5) 0.016(5) -0.003(4) 0.002(4) -0.006(4)
O41H 0.009(5) 0.025(5) 0.028(6) -0.002(4) 0.011(4) 0.003(4)
O4H1 0.015(5) 0.022(5) 0.025(5) 0.002(4) 0.001(4) 0.006(4)
O4S1 0.020(5) 0.017(4) 0.016(5) 0.001(4) 0.007(4) 0.000(4)
O4S2 0.006(5) 0.026(5) 0.021(5) 0.004(4) 0.000(4) -0.008(4)
O4C2 0.018(5) 0.021(5) 0.019(5) -0.003(4) 0.002(4) 0.001(4)
O4H4 0.013(5) 0.025(5) 0.018(5) 0.001(4) 0.003(4) -0.004(4)
O45 0.019(5) 0.020(5) 0.014(5) 0.000(4) 0.004(4) 0.000(4)
O49 0.019(5) 0.024(5) 0.016(5) -0.002(4) 0.008(4) 0.004(4)
O50 0.023(6) 0.016(5) 0.032(6) -0.004(4) 0.015(5) 0.003(4)
O51 0.015(5) 0.032(5) 0.019(5) -0.008(4) 0.010(4) -0.004(4)
O54 0.011(5) 0.017(4) 0.017(5) 0.000(4) 0.008(4) -0.003(4)
O56 0.034(7) 0.025(5) 0.012(5) -0.001(4) 0.002(5) 0.004(5)
O60 0.032(6) 0.026(5) 0.017(5) -0.001(4) 0.014(5) 0.005(4)
O62 0.012(5) 0.023(5) 0.026(5) -0.002(4) 0.008(4) 0.000(4)
O65 0.012(5) 0.036(6) 0.020(5) -0.005(4) 0.005(4) 0.005(4)
O67 0.020(6) 0.025(5) 0.025(6) -0.005(4) 0.001(4) -0.008(4)
O7H2 0.014(5) 0.020(5) 0.028(6) -0.002(4) 0.001(4) -0.002(4)
O72 0.013(5) 0.022(5) 0.025(5) 0.001(4) 0.004(4) -0.003(4)
O7H3 0.019(6) 0.019(5) 0.023(5) 0.000(4) 0.001(4) -0.003(4)
O76 0.015(5) 0.020(5) 0.025(6) -0.001(4) 0.001(4) 0.007(4)
O78 0.030(6) 0.023(5) 0.029(6) 0.000(4) 0.015(5) -0.003(4)
O83 0.007(5) 0.028(5) 0.026(6) 0.011(4) -0.001(4) 0.002(4)
O8H3 0.022(6) 0.034(6) 0.018(5) 0.003(4) 0.009(4) -0.004(5)
O87 0.014(5) 0.020(5) 0.027(6) 0.006(4) -0.001(4) -0.001(4)
O89 0.018(5) 0.034(6) 0.012(5) -0.004(4) 0.001(4) -0.003(4)
O9H1 0.016(5) 0.024(5) 0.031(6) -0.005(4) 0.012(5) 0.006(4)
O93 0.019(2) 0.019(2) 0.019(2) -0.0001(10) 0.0070(12) -0.0009(10)
O9H4 0.009(5) 0.025(5) 0.011(5) -0.001(4) -0.001(4) 0.002(4)
O94 0.019(5) 0.020(5) 0.013(5) 0.000(4) 0.001(4) -0.002(4)
O98 0.012(5) 0.019(5) 0.025(5) -0.002(4) 0.006(4) -0.005(4)
K1 0.0246(18) 0.0335(17) 0.0163(16) -0.0029(13) 0.0054(13) 0.0011(14)
K2 0.022(3) 0.042(3) 0.030(3) 0.000 0.010(2) 0.000
K3 0.036(2) 0.0361(19) 0.032(2) 0.0032(15) 0.0186(17) 0.0042(16)
K4 0.032(2) 0.0342(18) 0.0304(19) 0.0030(15) 0.0145(16) -0.0010(15)
K5 0.027(2) 0.0332(18) 0.041(2) 0.0065(15) 0.0135(17) 0.0074(15)
K6 0.029(2) 0.048(2) 0.0231(18) -0.0008(15) 0.0043(15) 0.0124(16)
K7 0.027(2) 0.0349(19) 0.047(2) -0.0061(16) 0.0161(18) 0.0007(15)
K8 0.039(2) 0.048(2) 0.044(2) 0.0052(18) 0.014(2) -0.0069(19)
K9A 0.038(4) 0.039(4) 0.017(3) 0.004(2) 0.000(3) -0.013(3)
K9B 0.041(5) 0.042(5) 0.042(5) 0.0003(10) 0.016(2) -0.0003(10)
K10 0.053(6) 0.069(6) 0.038(5) 0.007(4) 0.015(4) -0.012(5)
K11 0.016(4) 0.071(6) 0.090(8) 0.004(5) 0.015(5) -0.005(4)
K12 0.058(3) 0.057(3) 0.059(3) -0.0004(10) 0.0212(13) 0.0000(10)
K13 0.059(7) 0.077(7) 0.065(7) -0.005(5) 0.025(6) -0.001(6)
K14 0.058(3) 0.057(3) 0.058(3) 0.0012(10) 0.0220(15) -0.0014(10)
K15 0.062(9) 0.077(8) 0.076(9) -0.005(7) 0.051(8) -0.017(7)
K16 0.081(10) 0.046(6) 0.072(9) 0.006(6) 0.039(8) 0.000(6)
K17 0.050(4) 0.049(4) 0.049(4) 0.0001(10) 0.0196(16) 0.0003(10)

loop_
_atom_type_symbol
_atom_type_description
_atom_type_scat_dispersion_real
_atom_type_scat_dispersion_imag
_atom_type_scat_source
C C 0.0033 0.0016 'International Tables Vol C Tables 4.2.6.8 and 6.1.1.4'
H H 0.0000 0.0000 'International Tables Vol C Tables 4.2.6.8 and 6.1.1.4'
O O 0.0106 0.0060 'International Tables Vol C Tables 4.2.6.8 and 6.1.1.4'
Si Si 0.0817 0.0704 'International Tables Vol C Tables 4.2.6.8 and 6.1.1.4'
K K 0.2009 0.2494 'International Tables Vol C Tables 4.2.6.8 and 6.1.1.4'
Hf Hf -0.5830 6.1852 'International Tables Vol C Tables 4.2.6.8 and 6.1.1.4'
W W -0.8490 6.8722 'International Tables Vol C Tables 4.2.6.8 and 6.1.1.4'

loop_
_geom_angle_atom_site_label_1
_geom_angle_atom_site_label_2
_geom_angle_atom_site_label_3
_geom_angle
_geom_angle_site_symmetry_1
_geom_angle_site_symmetry_3
_geom_angle_publ_flag
O1T W1 O13 100.7(5) . . ?
O1T W1 O14 102.6(5) . . ?
O13 W1 O14 89.9(4) . . ?
O1T W1 O15 101.0(5) . . ?
O13 W1 O15 158.3(5) . . ?
O14 W1 O15 85.6(4) . . ?
O1T W1 O12 97.7(5) . . ?
O13 W1 O12 88.7(4) . . ?
O14 W1 O12 159.6(4) . . ?
O15 W1 O12 88.2(4) . . ?
O1T W1 O1S1 170.1(4) . . ?
O13 W1 O1S1 74.9(4) . . ?
O14 W1 O1S1 86.4(4) . . ?
O15 W1 O1S1 83.6(4) . . ?
O12 W1 O1S1 73.6(4) . . ?
O1T W1 K6 88.3(4) . 5_575 ?
O13 W1 K6 48.5(3) . 5_575 ?
O14 W1 K6 47.1(3) . 5_575 ?
O15 W1 K6 132.6(3) . 5_575 ?
O12 W1 K6 137.0(3) . 5_575 ?
O1S1 W1 K6 95.1(2) . 5_575 ?
O2T W2 O27 101.0(5) . . ?
O2T W2 O23 99.9(5) . . ?
O27 W2 O23 90.3(4) . . ?
O2T W2 O26 101.2(5) . . ?
O27 W2 O26 87.8(4) . . ?
O23 W2 O26 158.8(4) . . ?
O2T W2 O12 99.3(5) . . ?
O27 W2 O12 159.7(4) . . ?
O23 W2 O12 87.1(4) . . ?
O26 W2 O12 87.4(4) . . ?
O2T W2 O1S1 170.8(4) . . ?
O27 W2 O1S1 86.2(4) . . ?
O23 W2 O1S1 74.0(4) . . ?
O26 W2 O1S1 84.8(4) . . ?
O12 W2 O1S1 73.7(4) . . ?
O2T W2 K11 54.7(4) . . ?
O27 W2 K11 119.1(3) . . ?
O23 W2 K11 51.4(3) . . ?
O26 W2 K11 145.0(3) . . ?
O12 W2 K11 74.1(3) . . ?
O1S1 W2 K11 116.7(3) . . ?
O2T W2 K12 38.6(4) . 8_465 ?
O27 W2 K12 139.5(3) . 8_465 ?
O23 W2 K12 94.9(3) . 8_465 ?
O26 W2 K12 100.2(3) . 8_465 ?
O12 W2 K12 60.8(3) . 8_465 ?
O1S1 W2 K12 133.7(3) . 8_465 ?
K11 W2 K12 44.8(2) . 8_465 ?
O3T W3 O38 102.8(5) . . ?
O3T W3 O39 102.1(5) . . ?
O38 W3 O39 89.6(4) . . ?
O3T W3 O23 99.3(5) . . ?
O38 W3 O23 89.4(4) . . ?
O39 W3 O23 158.3(4) . . ?
O3T W3 O13 98.3(5) . . ?
O38 W3 O13 158.8(4) . . ?
O39 W3 O13 88.2(4) . . ?
O23 W3 O13 85.0(4) . . ?
O3T W3 O1S1 167.4(5) . . ?
O38 W3 O1S1 86.7(4) . . ?
O39 W3 O1S1 86.1(4) . . ?
O23 W3 O1S1 72.3(4) . . ?
O13 W3 O1S1 72.1(4) . . ?
O3T W3 K6 85.5(4) . 5_575 ?
O38 W3 K6 135.2(3) . 5_575 ?
O39 W3 K6 45.9(3) . 5_575 ?
O23 W3 K6 133.3(3) . 5_575 ?
O13 W3 K6 48.4(3) . 5_575 ?
O1S1 W3 K6 93.6(2) . 5_575 ?
O4T W4 O4H1 100.6(5) . . ?
O4T W4 O45 101.6(4) . . ?
O4H1 W4 O45 93.3(4) . . ?
O4T W4 O49 97.8(4) . . ?
O4H1 W4 O49 91.0(4) . . ?
O45 W4 O49 159.1(4) . . ?
O4T W4 O14 97.1(5) . . ?
O4H1 W4 O14 162.4(4) . . ?
O45 W4 O14 83.1(4) . . ?
O49 W4 O14 86.6(4) . . ?
O4T W4 O2S1 172.3(4) . . ?
O4H1 W4 O2S1 78.8(4) . . ?
O45 W4 O2S1 86.1(4) . . ?
O49 W4 O2S1 74.6(4) . . ?
O14 W4 O2S1 83.7(4) . . ?
O4T W4 K6 81.6(3) . 5_575 ?
O4H1 W4 K6 135.0(3) . 5_575 ?
O45 W4 K6 130.7(3) . 5_575 ?
O49 W4 K6 44.7(3) . 5_575 ?
O14 W4 K6 48.1(3) . 5_575 ?
O2S1 W4 K6 93.4(2) . 5_575 ?
O4T W4 K17 67.2(4) . 6_576 ?
O4H1 W4 K17 68.2(4) . 6_576 ?
O45 W4 K17 154.9(4) . 6_576 ?
O49 W4 K17 43.5(4) . 6_576 ?
O14 W4 K17 119.6(4) . 6_576 ?
O2S1 W4 K17 105.7(3) . 6_576 ?
K6 W4 K17 71.7(2) 5_575 6_576 ?
O4T W4 K9A 89.2(4) . . ?
O4H1 W4 K9A 50.0(3) . . ?
O45 W4 K9A 48.0(3) . . ?
O49 W4 K9A 141.0(3) . . ?
O14 W4 K9A 130.8(3) . . ?
O2S1 W4 K9A 96.1(3) . . ?
K6 W4 K9A 170.25(13) 5_575 . ?
K17 W4 K9A 107.8(2) 6_576 . ?
O5T W5 O50 102.2(4) . . ?
O5T W5 O45 101.7(4) . . ?
O50 W5 O45 91.1(4) . . ?
O5T W5 O15 101.1(5) . . ?
O50 W5 O15 156.6(4) . . ?
O45 W5 O15 86.2(4) . . ?
O5T W5 O56 98.8(4) . . ?
O50 W5 O56 87.9(4) . . ?
O45 W5 O56 159.2(4) . . ?
O15 W5 O56 86.4(4) . . ?
O5T W5 O3S1 172.4(4) . . ?
O50 W5 O3S1 73.8(4) . . ?
O45 W5 O3S1 85.0(4) . . ?
O15 W5 O3S1 82.8(4) . . ?
O56 W5 O3S1 74.8(4) . . ?
O5T W5 K9A 86.7(3) . . ?
O50 W5 K9A 47.6(3) . . ?
O45 W5 K9A 50.4(3) . . ?
O15 W5 K9A 136.5(3) . . ?
O56 W5 K9A 135.1(4) . . ?
O3S1 W5 K9A 94.9(3) . . ?
O5T W5 K17 71.8(4) . . ?
O50 W5 K17 40.4(4) . . ?
O45 W5 K17 122.6(4) . . ?
O15 W5 K17 151.0(4) . . ?
O56 W5 K17 67.6(4) . . ?
O3S1 W5 K17 101.6(3) . . ?
K9A W5 K17 72.2(3) . . ?
O5T W5 K15 45.4(4) . 6_575 ?
O50 W5 K15 102.9(3) . 6_575 ?
O45 W5 K15 56.3(3) . 6_575 ?
O15 W5 K15 94.9(4) . 6_575 ?
O56 W5 K15 143.8(4) . 6_575 ?
O3S1 W5 K15 141.3(3) . 6_575 ?
K9A W5 K15 60.7(2) . 6_575 ?
K17 W5 K15 98.7(3) . 6_575 ?
O5T W5 K9B 87.6(4) . . ?
O50 W5 K9B 40.0(3) . . ?
O45 W5 K9B 57.6(4) . . ?
O15 W5 K9B 143.9(4) . . ?
O56 W5 K9B 127.2(4) . . ?
O3S1 W5 K9B 93.0(3) . . ?
K9A W5 K9B 7.9(2) . . ?
K17 W5 K9B 65.1(3) . . ?
K15 W5 K9B 66.5(3) 6_575 . ?
O6T W6 O60 100.3(5) . . ?
O6T W6 O56 101.0(4) . . ?
O60 W6 O56 89.8(5) . . ?
O6T W6 O26 101.0(5) . . ?
O60 W6 O26 158.6(4) . . ?
O56 W6 O26 88.3(5) . . ?
O6T W6 O67 100.7(4) . . ?
O60 W6 O67 88.5(4) . . ?
O56 W6 O67 158.2(4) . . ?
O26 W6 O67 85.5(4) . . ?
O6T W6 O3S1 173.2(4) . . ?
O60 W6 O3S1 74.2(4) . . ?
O56 W6 O3S1 75.3(4) . . ?
O26 W6 O3S1 84.7(4) . . ?
O67 W6 O3S1 83.4(4) . . ?
O6T W6 K7 42.1(4) . 7_565 ?
O60 W6 K7 59.9(3) . 7_565 ?
O56 W6 K7 109.8(3) . 7_565 ?
O26 W6 K7 140.2(3) . 7_565 ?
O67 W6 K7 87.9(3) . 7_565 ?
O3S1 W6 K7 133.5(2) . 7_565 ?
O7T W7 O7H2 100.2(5) . . ?
O7T W7 O67 100.3(5) . . ?
O7H2 W7 O67 95.7(4) . . ?
O7T W7 O78 96.9(5) . . ?
O7H2 W7 O78 90.3(5) . . ?
O67 W7 O78 160.4(4) . . ?
O7T W7 O27 96.3(5) . . ?
O7H2 W7 O27 163.2(4) . . ?
O67 W7 O27 84.5(4) . . ?
O78 W7 O27 84.4(4) . . ?
O7T W7 O4S1 172.7(4) . . ?
O7H2 W7 O4S1 79.3(4) . . ?
O67 W7 O4S1 86.9(4) . . ?
O78 W7 O4S1 75.8(4) . . ?
O27 W7 O4S1 83.9(4) . . ?
O7T W7 K4 43.9(4) . 7_566 ?
O7H2 W7 K4 110.7(3) . 7_566 ?
O67 W7 K4 137.5(3) . 7_566 ?
O78 W7 K4 55.3(3) . 7_566 ?
O27 W7 K4 79.3(3) . 7_566 ?
O4S1 W7 K4 129.4(2) . 7_566 ?
O7T W7 K16 69.6(4) . . ?
O7H2 W7 K16 39.4(3) . . ?
O67 W7 K16 124.4(4) . . ?
O78 W7 K16 70.6(4) . . ?
O27 W7 K16 148.9(3) . . ?
O4S1 W7 K16 106.6(3) . . ?
K4 W7 K16 71.43(19) 7_566 . ?
O7T W7 K3 29.4(4) . 7_565 ?
O7H2 W7 K3 80.5(3) . 7_565 ?
O67 W7 K3 80.8(3) . 7_565 ?
O78 W7 K3 118.6(3) . 7_565 ?
O27 W7 K3 116.1(3) . 7_565 ?
O4S1 W7 K3 155.2(2) . 7_565 ?
K4 W7 K3 71.81(8) 7_566 7_565 ?
K16 W7 K3 64.48(19) . 7_565 ?
O8T W8 O2H8 101.6(5) . . ?
O8T W8 O78 101.0(5) . . ?
O2H8 W8 O78 93.6(4) . . ?
O8T W8 O89 101.7(5) . . ?
O2H8 W8 O89 90.5(4) . . ?
O78 W8 O89 155.6(4) . . ?
O8T W8 O38 96.3(5) . . ?
O2H8 W8 O38 161.9(4) . . ?
O78 W8 O38 85.7(4) . . ?
O89 W8 O38 83.0(4) . . ?
O8T W8 O4S1 176.3(4) . . ?
O2H8 W8 O4S1 78.6(4) . . ?
O78 W8 O4S1 75.3(4) . . ?
O89 W8 O4S1 82.0(4) . . ?
O38 W8 O4S1 83.7(4) . . ?
O8T W8 K8 38.3(4) . . ?
O2H8 W8 K8 131.4(3) . . ?
O78 W8 K8 76.1(3) . . ?
O89 W8 K8 118.1(3) . . ?
O38 W8 K8 66.0(3) . . ?
O4S1 W8 K8 139.4(2) . . ?
O9T W9 O9H1 99.7(5) . . ?
O9T W9 O89 100.5(5) . . ?
O9H1 W9 O89 93.0(4) . . ?
O9T W9 O49 100.2(4) . . ?
O9H1 W9 O49 91.9(4) . . ?
O89 W9 O49 157.6(4) . . ?
O9T W9 O39 97.6(5) . . ?
O9H1 W9 O39 162.7(4) . . ?
O89 W9 O39 84.2(4) . . ?
O49 W9 O39 84.7(4) . . ?
O9T W9 O2S1 174.7(4) . . ?
O9H1 W9 O2S1 78.7(4) . . ?
O89 W9 O2S1 84.6(4) . . ?
O49 W9 O2S1 74.9(4) . . ?
O39 W9 O2S1 84.1(4) . . ?
O9T W9 K6 85.4(4) . 5_575 ?
O9H1 W9 K6 134.6(3) . 5_575 ?
O89 W9 K6 130.7(3) . 5_575 ?
O49 W9 K6 43.3(3) . 5_575 ?
O39 W9 K6 46.6(3) . 5_575 ?
O2S1 W9 K6 92.1(3) . 5_575 ?
O9T W9 K15 40.6(4) . . ?
O9H1 W9 K15 138.2(4) . . ?
O89 W9 K15 85.2(4) . . ?
O49 W9 K15 105.4(3) . . ?
O39 W9 K15 58.7(4) . . ?
O2S1 W9 K15 142.2(3) . . ?
K6 W9 K15 67.9(2) 5_575 . ?
O9T W9 K17 70.4(4) . 6_576 ?
O9H1 W9 K17 69.1(4) . 6_576 ?
O89 W9 K17 157.4(4) . 6_576 ?
O49 W9 K17 42.0(4) . 6_576 ?
O39 W9 K17 117.0(4) . 6_576 ?
O2S1 W9 K17 104.3(3) . 6_576 ?
K6 W9 K17 70.5(2) 5_575 6_576 ?
K15 W9 K17 98.9(3) . 6_576 ?
O10T W10 O0H2 102.3(5) . . ?
O10T W10 O0H1 101.7(4) . . ?
O0H2 W10 O0H1 94.6(4) . . ?
O10T W10 O60 96.2(4) . . ?
O0H2 W10 O60 91.0(4) . . ?
O0H1 W10 O60 159.7(4) . . ?
O10T W10 O50 95.6(4) . . ?
O0H2 W10 O50 161.4(4) . . ?
O0H1 W10 O50 87.0(4) . . ?
O60 W10 O50 81.7(4) . . ?
O10T W10 O3S1 163.5(4) . . ?
O0H2 W10 O3S1 90.0(4) . . ?
O0H1 W10 O3S1 88.1(4) . . ?
O60 W10 O3S1 72.4(4) . . ?
O50 W10 O3S1 71.5(4) . . ?
O10T W10 K9B 74.6(4) . . ?
O0H2 W10 K9B 139.9(4) . . ?
O0H1 W10 K9B 49.1(4) . . ?
O60 W10 K9B 129.1(4) . . ?
O50 W10 K9B 50.8(4) . . ?
O3S1 W10 K9B 103.0(3) . . ?
O10T W10 K9A 83.0(4) . . ?
O0H2 W10 K9A 138.8(3) . . ?
O0H1 W10 K9A 45.0(3) . . ?
O60 W10 K9A 129.4(3) . . ?
O50 W10 K9A 48.5(3) . . ?
O3S1 W10 K9A 95.0(3) . . ?
K9B W10 K9A 8.4(2) . . ?
O10T W10 K13 41.6(4) . 7_565 ?
O0H2 W10 K13 62.2(4) . 7_565 ?
O0H1 W10 K13 93.1(3) . 7_565 ?
O60 W10 K13 106.8(3) . 7_565 ?
O50 W10 K13 136.3(3) . 7_565 ?
O3S1 W10 K13 152.2(3) . 7_565 ?
K9B W10 K13 98.6(3) . 7_565 ?
K9A W10 K13 105.4(2) . 7_565 ?
O10T W10 K17 63.4(4) . . ?
O0H2 W10 K17 147.3(4) . . ?
O0H1 W10 K17 116.5(4) . . ?
O60 W10 K17 63.6(3) . . ?
O50 W10 K17 40.8(3) . . ?
O3S1 W10 K17 100.4(3) . . ?
K9B W10 K17 67.9(3) . . ?
K9A W10 K17 71.5(2) . . ?
K13 W10 K17 103.8(3) 7_565 . ?
O11T W11 O41 102.7(4) . . ?
O11T W11 O31 99.1(4) . . ?
O41 W11 O31 92.5(4) . . ?
O11T W11 O51 102.1(4) . . ?
O41 W11 O51 85.8(4) . . ?
O31 W11 O51 158.6(4) . . ?
O11T W11 O21 99.0(4) . . ?
O41 W11 O21 158.0(4) . . ?
O31 W11 O21 87.8(4) . . ?
O51 W11 O21 85.9(4) . . ?
O11T W11 O1S2 169.8(4) . . ?
O41 W11 O1S2 86.1(4) . . ?
O31 W11 O1S2 75.1(4) . . ?
O51 W11 O1S2 83.5(4) . . ?
O21 W11 O1S2 72.6(4) . . ?
O11T W11 K5 82.1(3) . 5_676 ?
O41 W11 K5 131.2(3) . 5_676 ?
O31 W11 K5 135.2(3) . 5_676 ?
O51 W11 K5 46.4(3) . 5_676 ?
O21 W11 K5 48.4(3) . 5_676 ?
O1S2 W11 K5 96.0(2) . 5_676 ?
O11T W11 K2 51.4(3) . 5_676 ?
O41 W11 K2 110.9(3) . 5_676 ?
O31 W11 K2 49.0(3) . 5_676 ?
O51 W11 K2 150.2(3) . 5_676 ?
O21 W11 K2 85.8(3) . 5_676 ?
O1S2 W11 K2 120.8(2) . 5_676 ?
K5 W11 K2 109.40(7) 5_676 5_676 ?
O11T W11 K5 28.6(3) . . ?
O41 W11 K5 76.2(3) . . ?
O31 W11 K5 110.8(3) . . ?
O51 W11 K5 89.5(3) . . ?
O21 W11 K5 124.1(3) . . ?
O1S2 W11 K5 161.5(2) . . ?
K5 W11 K5 91.44(8) 5_676 . ?
K2 W11 K5 71.87(9) 5_676 . ?
O12T W12 O72 101.8(5) . . ?
O12T W12 O62 101.8(4) . . ?
O72 W12 O62 86.6(4) . . ?
O12T W12 O21 99.2(4) . . ?
O72 W12 O21 159.0(4) . . ?
O62 W12 O21 87.4(4) . . ?
O12T W12 O32 99.9(4) . . ?
O72 W12 O32 90.4(4) . . ?
O62 W12 O32 158.2(4) . . ?
O21 W12 O32 87.7(4) . . ?
O12T W12 O1S2 170.1(4) . . ?
O72 W12 O1S2 86.2(4) . . ?
O62 W12 O1S2 84.3(4) . . ?
O21 W12 O1S2 73.2(4) . . ?
O32 W12 O1S2 73.9(4) . . ?
O12T W12 K8 85.1(3) . 7_566 ?
O72 W12 K8 49.2(3) . 7_566 ?
O62 W12 K8 135.5(3) . 7_566 ?
O21 W12 K8 135.3(3) . 7_566 ?
O32 W12 K8 48.1(3) . 7_566 ?
O1S2 W12 K8 96.0(3) . 7_566 ?
O12T W12 K11 50.7(4) . 8_566 ?
O72 W12 K11 53.7(3) . 8_566 ?
O62 W12 K11 83.5(3) . 8_566 ?
O21 W12 K11 145.2(3) . 8_566 ?
O32 W12 K11 111.9(3) . 8_566 ?
O1S2 W12 K11 138.6(3) . 8_566 ?
K8 W12 K11 67.13(17) 7_566 8_566 ?
O12T W12 K5 85.9(3) . 5_676 ?
O72 W12 K5 135.3(3) . 5_676 ?
O62 W12 K5 49.0(3) . 5_676 ?
O21 W12 K5 44.6(3) . 5_676 ?
O32 W12 K5 132.0(3) . 5_676 ?
O1S2 W12 K5 92.5(2) . 5_676 ?
K8 W12 K5 170.80(9) 7_566 5_676 ?
K11 W12 K5 108.41(16) 8_566 5_676 ?
O13T W13 O93 101.5(5) . . ?
O13T W13 O83 101.8(5) . . ?
O93 W13 O83 90.5(4) . . ?
O13T W13 O32 100.6(5) . . ?
O93 W13 O32 157.7(4) . . ?
O83 W13 O32 88.0(4) . . ?
O13T W13 O31 99.6(4) . . ?
O93 W13 O31 89.3(4) . . ?
O83 W13 O31 158.2(4) . . ?
O32 W13 O31 84.1(4) . . ?
O13T W13 O1S2 170.0(4) . . ?
O93 W13 O1S2 85.3(4) . . ?
O83 W13 O1S2 85.2(4) . . ?
O32 W13 O1S2 72.4(4) . . ?
O31 W13 O1S2 73.0(4) . . ?
O13T W13 K8 85.0(3) . 7_566 ?
O93 W13 K8 137.5(3) . 7_566 ?
O83 W13 K8 47.3(3) . 7_566 ?
O32 W13 K8 48.0(3) . 7_566 ?
O31 W13 K8 131.5(3) . 7_566 ?
O1S2 W13 K8 94.9(2) . 7_566 ?
O13T W13 K1 52.2(4) . . ?
O93 W13 K1 50.4(3) . . ?
O83 W13 K1 91.0(3) . . ?
O32 W13 K1 151.8(3) . . ?
O31 W13 K1 105.5(3) . . ?
O1S2 W13 K1 135.5(2) . . ?
K8 W13 K1 114.49(8) 7_566 . ?
O14T W14 O4H4 101.0(5) . . ?
O14T W14 O54 100.5(4) . . ?
O4H4 W14 O54 94.3(4) . . ?
O14T W14 O94 97.3(4) . . ?
O4H4 W14 O94 90.7(4) . . ?
O54 W14 O94 160.2(4) . . ?
O14T W14 O41 97.5(4) . . ?
O4H4 W14 O41 161.3(4) . . ?
O54 W14 O41 84.9(4) . . ?
O94 W14 O41 84.3(4) . . ?
O14T W14 O2S2 172.3(4) . . ?
O4H4 W14 O2S2 79.2(4) . . ?
O54 W14 O2S2 87.2(3) . . ?
O94 W14 O2S2 75.0(3) . . ?
O41 W14 O2S2 82.1(4) . . ?
O14T W14 K1 83.6(3) . 6_575 ?
O4H4 W14 K1 51.7(3) . 6_575 ?
O54 W14 K1 50.2(3) . 6_575 ?
O94 W14 K1 141.4(3) . 6_575 ?
O41 W14 K1 134.0(3) . 6_575 ?
O2S2 W14 K1 102.2(2) . 6_575 ?
O14T W14 K3 44.9(3) . 6_576 ?
O4H4 W14 K3 95.9(3) . 6_576 ?
O54 W14 K3 145.2(3) . 6_576 ?
O94 W14 K3 52.6(3) . 6_576 ?
O41 W14 K3 95.4(3) . 6_576 ?
O2S2 W14 K3 127.4(2) . 6_576 ?
K1 W14 K3 115.34(8) 6_575 6_576 ?
O15T W15 O51 102.4(4) . . ?
O15T W15 O05 99.8(4) . . ?
O51 W15 O05 157.7(4) . . ?
O15T W15 O65 99.8(4) . . ?
O51 W15 O65 88.6(4) . . ?
O05 W15 O65 90.0(4) . . ?
O15T W15 O54 101.6(4) . . ?
O51 W15 O54 85.5(4) . . ?
O05 W15 O54 87.7(4) . . ?
O65 W15 O54 158.5(4) . . ?
O15T W15 O3S2 171.0(4) . . ?
O51 W15 O3S2 84.8(4) . . ?
O05 W15 O3S2 73.4(4) . . ?
O65 W15 O3S2 74.7(4) . . ?
O54 W15 O3S2 84.2(3) . . ?
O15T W15 K5 82.4(3) . 5_676 ?
O51 W15 K5 47.3(3) . 5_676 ?
O05 W15 K5 139.8(3) . 5_676 ?
O65 W15 K5 50.5(3) . 5_676 ?
O54 W15 K5 131.6(3) . 5_676 ?
O3S2 W15 K5 99.0(2) . 5_676 ?
O15T W15 K1 84.5(3) . 6_575 ?
O51 W15 K1 129.0(3) . 6_575 ?
O05 W15 K1 51.0(3) . 6_575 ?
O65 W15 K1 140.7(3) . 6_575 ?
O54 W15 K1 44.1(3) . 6_575 ?
O3S2 W15 K1 95.3(2) . 6_575 ?
K5 W15 K1 164.52(8) 5_676 6_575 ?
O16T W16 O06 101.5(5) . . ?
O16T W16 O76 100.4(4) . . ?
O06 W16 O76 91.1(4) . . ?
O16T W16 O65 99.6(4) . . ?
O06 W16 O65 88.9(4) . . ?
O76 W16 O65 159.6(4) . . ?
O16T W16 O62 100.8(4) . . ?
O06 W16 O62 157.7(4) . . ?
O76 W16 O62 86.1(4) . . ?
O65 W16 O62 86.2(4) . . ?
O16T W16 O3S2 172.5(4) . . ?
O06 W16 O3S2 73.6(4) . . ?
O76 W16 O3S2 85.6(4) . . ?
O65 W16 O3S2 74.9(4) . . ?
O62 W16 O3S2 84.1(4) . . ?
O16T W16 K7 84.0(3) . . ?
O06 W16 K7 47.7(3) . . ?
O76 W16 K7 51.3(3) . . ?
O65 W16 K7 135.7(3) . . ?
O62 W16 K7 137.0(3) . . ?
O3S2 W16 K7 96.4(2) . . ?
O16T W16 K12 42.9(4) . . ?
O06 W16 K12 108.8(3) . . ?
O76 W16 K12 58.4(3) . . ?
O65 W16 K12 140.1(3) . . ?
O62 W16 K12 88.6(3) . . ?
O3S2 W16 K12 143.7(3) . . ?
K7 W16 K12 65.85(17) . . ?
O16T W16 K5 86.3(3) . 5_676 ?
O06 W16 K5 132.8(3) . 5_676 ?
O76 W16 K5 133.6(3) . 5_676 ?
O65 W16 K5 44.1(3) . 5_676 ?
O62 W16 K5 47.7(3) . 5_676 ?
O3S2 W16 K5 92.9(2) . 5_676 ?
K7 W16 K5 169.98(8) . 5_676 ?
K12 W16 K5 108.13(17) . 5_676 ?
O17T W17 O7H3 101.3(5) . . ?
O17T W17 O87 98.6(4) . . ?
O7H3 W17 O87 91.9(4) . . ?
O17T W17 O76 99.8(4) . . ?
O7H3 W17 O76 92.5(4) . . ?
O87 W17 O76 159.8(4) . . ?
O17T W17 O72 96.4(4) . . ?
O7H3 W17 O72 162.3(4) . . ?
O87 W17 O72 85.9(4) . . ?
O76 W17 O72 84.0(4) . . ?
O17T W17 O4S2 173.8(4) . . ?
O7H3 W17 O4S2 79.0(4) . . ?
O87 W17 O4S2 75.2(4) . . ?
O76 W17 O4S2 86.3(4) . . ?
O72 W17 O4S2 83.4(4) . . ?
O17T W17 K11 45.6(4) . 8_566 ?
O7H3 W17 K11 143.0(3) . 8_566 ?
O87 W17 K11 107.1(3) . 8_566 ?
O76 W17 K11 80.5(3) . 8_566 ?
O72 W17 K11 53.5(3) . 8_566 ?
O4S2 W17 K11 135.9(3) . 8_566 ?
O17T W17 K8 82.4(4) . 7_566 ?
O7H3 W17 K8 136.6(3) . 7_566 ?
O87 W17 K8 45.3(3) . 7_566 ?
O76 W17 K8 129.9(3) . 7_566 ?
O72 W17 K8 46.4(3) . 7_566 ?
O4S2 W17 K8 93.2(2) . 7_566 ?
K11 W17 K8 65.54(18) 8_566 7_566 ?
O17T W17 K7 88.4(4) . . ?
O7H3 W17 K7 51.4(3) . . ?
O87 W17 K7 143.3(3) . . ?
O76 W17 K7 45.7(3) . . ?
O72 W17 K7 129.4(3) . . ?
O4S2 W17 K7 96.5(2) . . ?
K11 W17 K7 103.47(18) 8_566 . ?
K8 W17 K7 168.83(8) 7_566 . ?
O17T W17 K14 72.2(4) . . ?
O7H3 W17 K14 70.4(4) . . ?
O87 W17 K14 38.8(3) . . ?
O76 W17 K14 158.6(3) . . ?
O72 W17 K14 116.2(3) . . ?
O4S2 W17 K14 102.3(3) . . ?
K11 W17 K14 105.2(2) 8_566 . ?
K8 W17 K14 69.83(19) 7_566 . ?
K7 W17 K14 113.19(19) . . ?
O18T W18 O8H3 102.7(5) . . ?
O18T W18 O98 102.2(5) . . ?
O8H3 W18 O98 93.5(4) . . ?
O18T W18 O87 98.9(5) . . ?
O8H3 W18 O87 91.5(4) . . ?
O98 W18 O87 156.7(4) . . ?
O18T W18 O83 95.7(5) . . ?
O8H3 W18 O83 161.6(4) . . ?
O98 W18 O83 84.6(4) . . ?
O87 W18 O83 83.5(4) . . ?
O18T W18 O4S2 173.7(4) . . ?
O8H3 W18 O4S2 78.4(4) . . ?
O98 W18 O4S2 83.9(4) . . ?
O87 W18 O4S2 74.8(4) . . ?
O83 W18 O4S2 83.2(4) . . ?
O18T W18 K14 64.6(4) . . ?
O8H3 W18 K14 70.8(4) . . ?
O98 W18 K14 155.2(3) . . ?
O87 W18 K14 46.5(3) . . ?
O83 W18 K14 116.3(3) . . ?
O4S2 W18 K14 110.4(3) . . ?
O18T W18 K8 82.3(4) . 7_566 ?
O8H3 W18 K8 135.9(3) . 7_566 ?
O98 W18 K8 128.8(3) . 7_566 ?
O87 W18 K8 44.9(3) . 7_566 ?
O83 W18 K8 44.4(3) . 7_566 ?
O4S2 W18 K8 92.6(2) . 7_566 ?
K14 W18 K8 72.4(2) . 7_566 ?
O19T W19 O9H4 101.6(5) . . ?
O19T W19 O94 99.7(4) . . ?
O9H4 W19 O94 92.9(4) . . ?
O19T W19 O98 100.6(4) . . ?
O9H4 W19 O98 91.7(4) . . ?
O94 W19 O98 157.8(4) . . ?
O19T W19 O93 95.4(4) . . ?
O9H4 W19 O93 162.9(4) . . ?
O94 W19 O93 86.0(4) . . ?
O98 W19 O93 83.2(4) . . ?
O19T W19 O2S2 175.7(4) . . ?
O9H4 W19 O2S2 80.6(4) . . ?
O94 W19 O2S2 76.5(4) . . ?
O98 W19 O2S2 82.9(4) . . ?
O93 W19 O2S2 82.5(4) . . ?
O19T W19 K1 41.8(3) . . ?
O9H4 W19 K1 142.5(3) . . ?
O94 W19 K1 100.3(3) . . ?
O98 W19 K1 89.0(3) . . ?
O93 W19 K1 54.1(3) . . ?
O2S2 W19 K1 136.6(2) . . ?
O20T W20 O0H4 103.3(5) . . ?
O20T W20 O0H3 102.7(4) . . ?
O0H4 W20 O0H3 94.8(4) . . ?
O20T W20 O05 96.1(4) . . ?
O0H4 W20 O05 90.6(4) . . ?
O0H3 W20 O05 158.6(4) . . ?
O20T W20 O06 94.9(4) . . ?
O0H4 W20 O06 160.9(4) . . ?
O0H3 W20 O06 86.5(4) . . ?
O05 W20 O06 81.8(4) . . ?
O20T W20 O3S2 162.7(4) . . ?
O0H4 W20 O3S2 90.1(4) . . ?
O0H3 W20 O3S2 86.7(4) . . ?
O05 W20 O3S2 72.5(3) . . ?
O06 W20 O3S2 70.9(3) . . ?
O20T W20 K13 40.7(4) . 7_565 ?
O0H4 W20 K13 92.1(4) . 7_565 ?
O0H3 W20 K13 64.6(3) . 7_565 ?
O05 W20 K13 135.9(3) . 7_565 ?
O06 W20 K13 105.6(3) . 7_565 ?
O3S2 W20 K13 151.4(3) . 7_565 ?
O20T W20 K7 81.7(3) . . ?
O0H4 W20 K7 140.9(3) . . ?
O0H3 W20 K7 47.0(3) . . ?
O05 W20 K7 127.8(3) . . ?
O06 W20 K7 47.0(3) . . ?
O3S2 W20 K7 94.8(2) . . ?
K13 W20 K7 66.28(18) 7_565 . ?
O20T W20 K1 88.5(3) . 6_575 ?
O0H4 W20 K1 45.7(3) . 6_575 ?
O0H3 W20 K1 140.5(3) . 6_575 ?
O05 W20 K1 49.0(3) . 6_575 ?
O06 W20 K1 130.7(3) . 6_575 ?
O3S2 W20 K1 93.3(2) . 6_575 ?
K13 W20 K1 108.43(18) 7_565 6_575 ?
K7 W20 K1 169.36(8) . 6_575 ?
O0H1 Hf1 O4H1 85.0(4) . . ?
O0H1 Hf1 O14H 149.2(4) . . ?
O4H1 Hf1 O14H 108.7(4) . . ?
O0H1 Hf1 O9H1 133.6(4) . . ?
O4H1 Hf1 O9H1 79.1(4) . . ?
O14H Hf1 O9H1 76.9(4) . . ?
O0H1 Hf1 O12H 84.9(4) . . ?
O4H1 Hf1 O12H 133.5(4) . . ?
O14H Hf1 O12H 102.8(4) . . ?
O9H1 Hf1 O12H 75.7(4) . . ?
O0H1 Hf1 O41H 82.5(4) . . ?
O4H1 Hf1 O41H 144.5(4) . . ?
O14H Hf1 O41H 70.4(4) . . ?
O9H1 Hf1 O41H 131.9(4) . . ?
O12H Hf1 O41H 78.2(4) . . ?
O0H1 Hf1 O1C2 83.2(4) . . ?
O4H1 Hf1 O1C2 71.4(4) . . ?
O14H Hf1 O1C2 75.8(4) . . ?
O9H1 Hf1 O1C2 130.2(4) . . ?
O12H Hf1 O1C2 151.1(4) . . ?
O41H Hf1 O1C2 74.2(3) . . ?
O0H1 Hf1 Hf4 117.9(3) . . ?
O4H1 Hf1 Hf4 133.6(3) . . ?
O14H Hf1 Hf4 33.9(2) . . ?
O9H1 Hf1 Hf4 104.3(3) . . ?
O12H Hf1 Hf4 90.6(3) . . ?
O41H Hf1 Hf4 36.5(3) . . ?
O1C2 Hf1 Hf4 72.1(3) . . ?
O0H1 Hf1 K9A 47.3(3) . . ?
O4H1 Hf1 K9A 53.6(3) . . ?
O14H Hf1 K9A 119.3(3) . . ?
O9H1 Hf1 K9A 132.5(3) . . ?
O12H Hf1 K9A 132.2(3) . . ?
O41H Hf1 K9A 94.7(3) . . ?
O1C2 Hf1 K9A 43.9(3) . . ?
Hf4 Hf1 K9A 111.44(12) . . ?
O0H1 Hf1 K9B 43.4(4) . . ?
O4H1 Hf1 K9B 61.9(4) . . ?
O14H Hf1 K9B 118.6(4) . . ?
O9H1 Hf1 K9B 140.7(3) . . ?
O12H Hf1 K9B 127.9(3) . . ?
O41H Hf1 K9B 86.8(3) . . ?
O1C2 Hf1 K9B 42.8(4) . . ?
Hf4 Hf1 K9B 106.0(2) . . ?
K9A Hf1 K9B 8.2(2) . . ?
O0H2 Hf2 O7H2 84.2(4) . . ?
O0H2 Hf2 O2H8 134.1(4) . . ?
O7H2 Hf2 O2H8 78.5(4) . . ?
O0H2 Hf2 O23H 150.6(4) . . ?
O7H2 Hf2 O23H 111.6(4) . . ?
O2H8 Hf2 O23H 74.8(4) . . ?
O0H2 Hf2 O12H 84.0(4) . . ?
O7H2 Hf2 O12H 134.0(4) . . ?
O2H8 Hf2 O12H 78.5(4) . . ?
O23H Hf2 O12H 99.9(4) . . ?
O0H2 Hf2 O32H 82.7(4) . . ?
O7H2 Hf2 O32H 145.4(4) . . ?
O2H8 Hf2 O32H 131.8(4) . . ?
O23H Hf2 O32H 70.3(4) . . ?
O12H Hf2 O32H 76.0(4) . . ?
O0H2 Hf2 O2C1 83.5(4) . . ?
O7H2 Hf2 O2C1 71.5(4) . . ?
O2H8 Hf2 O2C1 128.6(4) . . ?
O23H Hf2 O2C1 78.8(4) . . ?
O12H Hf2 O2C1 149.9(4) . . ?
O32H Hf2 O2C1 75.3(3) . . ?
O0H2 Hf2 Hf3 119.1(3) . . ?
O7H2 Hf2 Hf3 135.7(3) . . ?
O2H8 Hf2 Hf3 102.6(3) . . ?
O23H Hf2 Hf3 33.1(3) . . ?
O12H Hf2 Hf3 88.1(3) . . ?
O32H Hf2 Hf3 37.2(3) . . ?
O2C1 Hf2 Hf3 74.4(3) . . ?
O0H2 Hf2 K16 123.2(3) . . ?
O7H2 Hf2 K16 47.2(3) . . ?
O2H8 Hf2 K16 71.3(3) . . ?
O23H Hf2 K16 64.7(3) . . ?
O12H Hf2 K16 148.7(3) . . ?
O32H Hf2 K16 119.0(3) . . ?
O2C1 Hf2 K16 57.6(3) . . ?
Hf3 Hf2 K16 90.5(2) . . ?
O0H2 Hf2 K13 54.8(3) . 7_565 ?
O7H2 Hf2 K13 113.5(3) . 7_565 ?
O2H8 Hf2 K13 167.2(3) . 7_565 ?
O23H Hf2 K13 95.8(3) . 7_565 ?
O12H Hf2 K13 94.9(3) . 7_565 ?
O32H Hf2 K13 35.4(3) . 7_565 ?
O2C1 Hf2 K13 55.8(3) . 7_565 ?
Hf3 Hf2 K13 66.01(16) . 7_565 ?
K16 Hf2 K13 113.0(3) . 7_565 ?
O0H3 Hf3 O7H3 86.2(4) . . ?
O0H3 Hf3 O23H 149.3(4) . . ?
O7H3 Hf3 O23H 106.2(4) . . ?
O0H3 Hf3 O8H3 134.4(4) . . ?
O7H3 Hf3 O8H3 78.0(4) . . ?
O23H Hf3 O8H3 76.2(4) . . ?
O0H3 Hf3 O34H 84.8(4) . . ?
O7H3 Hf3 O34H 135.2(4) . . ?
O23H Hf3 O34H 103.6(4) . . ?
O8H3 Hf3 O34H 77.6(4) . . ?
O0H3 Hf3 O32H 83.1(4) . . ?
O7H3 Hf3 O32H 144.6(4) . . ?
O23H Hf3 O32H 70.4(4) . . ?
O8H3 Hf3 O32H 131.5(4) . . ?
O34H Hf3 O32H 77.2(4) . . ?
O0H3 Hf3 O3C1 80.1(3) . . ?
O7H3 Hf3 O3C1 71.4(4) . . ?
O23H Hf3 O3C1 77.7(4) . . ?
O8H3 Hf3 O3C1 131.8(4) . . ?
O34H Hf3 O3C1 148.4(4) . . ?
O32H Hf3 O3C1 73.6(3) . . ?
O0H3 Hf3 Hf2 118.4(3) . . ?
O7H3 Hf3 Hf2 131.2(3) . . ?
O23H Hf3 Hf2 33.7(3) . . ?
O8H3 Hf3 Hf2 103.8(3) . . ?
O34H Hf3 Hf2 90.9(3) . . ?
O32H Hf3 Hf2 36.7(2) . . ?
O3C1 Hf3 Hf2 72.6(2) . . ?
O0H3 Hf3 K7 47.3(3) . . ?
O7H3 Hf3 K7 54.2(3) . . ?
O23H Hf3 K7 118.4(3) . . ?
O8H3 Hf3 K7 132.0(3) . . ?
O34H Hf3 K7 132.1(3) . . ?
O32H Hf3 K7 95.2(2) . . ?
O3C1 Hf3 K7 41.5(3) . . ?
Hf2 Hf3 K7 110.94(6) . . ?
O0H3 Hf3 K13 54.7(3) . 7_565 ?
O7H3 Hf3 K13 115.6(3) . 7_565 ?
O23H Hf3 K13 94.9(3) . 7_565 ?
O8H3 Hf3 K13 165.7(3) . 7_565 ?
O34H Hf3 K13 94.1(3) . 7_565 ?
O32H Hf3 K13 34.3(3) . 7_565 ?
O3C1 Hf3 K13 54.7(3) . 7_565 ?
Hf2 Hf3 K13 64.46(15) . 7_565 ?
K7 Hf3 K13 62.06(16) . 7_565 ?
O0H4 Hf4 O4H4 81.8(4) . . ?
O0H4 Hf4 O14H 152.3(4) . . ?
O4H4 Hf4 O14H 113.9(4) . . ?
O0H4 Hf4 O34H 84.1(4) . . ?
O4H4 Hf4 O34H 130.7(4) . . ?
O14H Hf4 O34H 99.9(4) . . ?
O0H4 Hf4 O9H4 132.1(4) . . ?
O4H4 Hf4 O9H4 77.6(4) . . ?
O14H Hf4 O9H4 75.1(3) . . ?
O34H Hf4 O9H4 77.8(3) . . ?
O0H4 Hf4 O41H 83.9(4) . . ?
O4H4 Hf4 O41H 145.6(3) . . ?
O14H Hf4 O41H 70.3(3) . . ?
O34H Hf4 O41H 78.2(4) . . ?
O9H4 Hf4 O41H 133.3(3) . . ?
O0H4 Hf4 O4C2 84.7(4) . . ?
O4H4 Hf4 O4C2 72.4(4) . . ?
O14H Hf4 O4C2 79.1(4) . . ?
O34H Hf4 O4C2 152.1(3) . . ?
O9H4 Hf4 O4C2 127.6(3) . . ?
O41H Hf4 O4C2 75.2(3) . . ?
O0H4 Hf4 Hf1 120.0(3) . . ?
O4H4 Hf4 Hf1 138.5(3) . . ?
O14H Hf4 Hf1 33.8(2) . . ?
O34H Hf4 Hf1 88.8(3) . . ?
O9H4 Hf4 Hf1 103.8(2) . . ?
O41H Hf4 Hf1 36.6(2) . . ?
O4C2 Hf4 Hf1 74.9(3) . . ?
O0H4 Hf4 K1 49.7(3) . 6_575 ?
O4H4 Hf4 K1 46.6(3) . 6_575 ?
O14H Hf4 K1 124.7(3) . 6_575 ?
O34H Hf4 K1 133.0(3) . 6_575 ?
O9H4 Hf4 K1 124.1(3) . 6_575 ?
O41H Hf4 K1 101.5(2) . 6_575 ?
O4C2 Hf4 K1 47.0(3) . 6_575 ?
Hf1 Hf4 K1 119.00(5) . 6_575 ?
O3S1 Si1 O4S1 110.0(5) . . ?
O3S1 Si1 O2S1 108.4(5) . . ?
O4S1 Si1 O2S1 113.2(5) . . ?
O3S1 Si1 O1S1 108.0(5) . . ?
O4S1 Si1 O1S1 108.7(5) . . ?
O2S1 Si1 O1S1 108.3(5) . . ?
O2S2 Si2 O4S2 113.6(5) . . ?
O2S2 Si2 O3S2 109.7(5) . . ?
O4S2 Si2 O3S2 108.7(5) . . ?
O2S2 Si2 O1S2 107.7(5) . . ?
O4S2 Si2 O1S2 108.3(5) . . ?
O3S2 Si2 O1S2 108.6(5) . . ?
W10 O0H1 Hf1 151.8(5) . . ?
W10 O0H1 K9B 101.6(5) . . ?
Hf1 O0H1 K9B 106.3(5) . . ?
W10 O0H1 K9A 107.9(4) . . ?
Hf1 O0H1 K9A 100.3(4) . . ?
K9B O0H1 K9A 11.6(3) . . ?
W1 O1T K6 154.9(6) . . ?
W10 O0H2 Hf2 153.6(5) . . ?
W2 O2T K12 119.4(5) . 8_465 ?
W2 O2T K11 97.3(5) . . ?
K12 O2T K11 60.0(4) 8_465 . ?
W2 O2T K10 115.4(5) . 8_465 ?
K12 O2T K10 93.4(4) 8_465 8_465 ?
K11 O2T K10 145.8(5) . 8_465 ?
W20 O0H3 Hf3 152.1(5) . . ?
W20 O0H3 K7 106.2(4) . . ?
Hf3 O0H3 K7 101.7(3) . . ?
W20 O0H4 Hf4 153.1(5) . . ?
W20 O0H4 K1 108.5(4) . 6_575 ?
Hf4 O0H4 K1 98.2(3) . 6_575 ?
W4 O4T K15 105.6(5) . 6_575 ?
W15 O05 W20 121.1(5) . . ?
W15 O05 K1 99.9(4) . 6_575 ?
W20 O05 K1 101.2(4) . 6_575 ?
W5 O5T K6 151.3(5) . 2_554 ?
W5 O5T K15 110.3(5) . 6_575 ?
K6 O5T K15 97.8(4) 2_554 6_575 ?
W16 O06 W20 121.5(5) . . ?
W16 O06 K7 103.8(4) . . ?
W20 O06 K7 101.5(4) . . ?
W6 O6T K7 113.5(5) . 7_565 ?
W6 O6T K12 129.4(5) . 7_565 ?
K7 O6T K12 87.4(3) 7_565 7_565 ?
W7 O7T K4 110.3(5) . 7_566 ?
W7 O7T K3 132.7(5) . 7_565 ?
K4 O7T K3 113.7(4) 7_566 7_565 ?
W8 O8T K8 119.0(5) . . ?
W8 O8T K14 134.5(6) . 7_566 ?
K8 O8T K14 105.5(4) . 7_566 ?
W9 O9T K9A 147.7(6) . 6_576 ?
W9 O9T K9B 136.8(6) . 6_576 ?
K9A O9T K9B 12.2(3) 6_576 6_576 ?
W9 O9T K15 116.1(6) . . ?
K9A O9T K15 92.4(5) 6_576 . ?
K9B O9T K15 104.6(5) 6_576 . ?
W10 O10T K13 114.7(5) . 7_565 ?
Si1 O1S1 W1 124.5(5) . . ?
Si1 O1S1 W2 124.1(5) . . ?
W1 O1S1 W2 93.3(3) . . ?
Si1 O1S1 W3 120.6(5) . . ?
W1 O1S1 W3 93.1(3) . . ?
W2 O1S1 W3 92.7(3) . . ?
W11 O11T K5 133.8(5) . . ?
W11 O11T K2 102.8(4) . 5_676 ?
K5 O11T K2 107.1(3) . 5_676 ?
C2 O1C2 Hf1 134.4(9) . . ?
C2 O1C2 K9A 120.9(9) . . ?
Hf1 O1C2 K9A 100.2(4) . . ?
C2 O1C2 K9B 113.5(9) . . ?
Hf1 O1C2 K9B 103.1(5) . . ?
K9A O1C2 K9B 12.0(3) . . ?
Si2 O1S2 W12 124.7(5) . . ?
Si2 O1S2 W11 124.5(5) . . ?
W12 O1S2 W11 93.6(4) . . ?
Si2 O1S2 W13 120.8(5) . . ?
W12 O1S2 W13 92.9(3) . . ?
W11 O1S2 W13 91.4(3) . . ?
Hf1 O12H Hf2 146.7(5) . . ?
W12 O12T K11 103.1(5) . 8_566 ?
W2 O12 W1 119.4(5) . . ?
W13 O13T K4 145.4(5) . . ?
W13 O13T K1 101.8(4) . . ?
K4 O13T K1 91.1(3) . . ?
W1 O13 W3 119.8(5) . . ?
W1 O13 K6 102.5(4) . 5_575 ?
W3 O13 K6 100.8(4) . 5_575 ?
W14 O14T K3 109.1(4) . 6_576 ?
W14 O14T K4 139.1(5) . 6_575 ?
K3 O14T K4 111.3(3) 6_576 6_575 ?
Hf1 O14H Hf4 112.3(4) . . ?
W1 O14 W4 151.4(6) . . ?
W1 O14 K6 104.0(4) . 5_575 ?
W4 O14 K6 101.5(4) . 5_575 ?
W15 O15T K2 150.8(5) . . ?
W5 O15 W1 151.6(6) . . ?
W16 O16T K12 112.7(5) . . ?
W16 O16T K10 139.7(5) . . ?
K12 O16T K10 95.8(4) . . ?
W16 O16T K10 137.0(5) . 2_655 ?
K12 O16T K10 105.3(4) . 2_655 ?
K10 O16T K10 49.6(3) . 2_655 ?
W17 O17T K11 109.9(5) . 8_566 ?
W17 O17T K12 105.5(5) . . ?
K11 O17T K12 54.9(3) 8_566 . ?
W19 O19T K1 112.7(5) . . ?
W20 O20T K3 137.8(5) . . ?
W20 O20T K13 115.2(5) . 7_565 ?
K3 O20T K13 97.2(4) . 7_565 ?
Si1 O2S1 W9 124.5(5) . . ?
Si1 O2S1 W4 128.0(6) . . ?
W9 O2S1 W4 93.1(3) . . ?
W12 O21 W11 120.4(5) . . ?
W12 O21 K5 107.7(4) . 5_676 ?
W11 O21 K5 101.4(4) . 5_676 ?
C1 O2C1 Hf2 133.1(9) . . ?
C1 O2C1 K16 96.0(9) . . ?
Hf2 O2C1 K16 88.0(4) . . ?
Si2 O2S2 W19 128.0(5) . . ?
Si2 O2S2 W14 127.9(5) . . ?
W19 O2S2 W14 91.4(3) . . ?
Hf3 O23H Hf2 113.2(4) . . ?
W2 O23 W3 120.8(5) . . ?
W2 O23 K11 97.4(4) . . ?
W3 O23 K11 131.7(5) . . ?
W6 O26 W2 150.4(6) . . ?
W2 O27 W7 149.1(5) . . ?
W8 O2H8 Hf2 131.7(5) . . ?
C1 O3C1 Hf3 133.1(9) . . ?
C1 O3C1 K7 119.8(9) . . ?
Hf3 O3C1 K7 104.9(4) . . ?
W11 O31 W13 120.3(5) . . ?
W11 O31 K2 102.1(4) . 5_676 ?
W13 O31 K2 134.7(4) . 5_676 ?
Si1 O3S1 W10 121.9(5) . . ?
Si1 O3S1 W5 125.2(5) . . ?
W10 O3S1 W5 93.8(3) . . ?
Si1 O3S1 W6 124.6(5) . . ?
W10 O3S1 W6 92.2(3) . . ?
W5 O3S1 W6 89.9(3) . . ?
Si2 O3S2 W20 122.6(5) . . ?
Si2 O3S2 W16 124.3(5) . . ?
W20 O3S2 W16 94.0(3) . . ?
Si2 O3S2 W15 124.1(5) . . ?
W20 O3S2 W15 92.9(3) . . ?
W16 O3S2 W15 89.7(3) . . ?
Hf2 O32H Hf3 106.1(4) . . ?
Hf2 O32H K13 116.6(5) . 7_565 ?
Hf3 O32H K13 118.2(5) . 7_565 ?
W12 O32 W13 120.7(5) . . ?
W12 O32 K8 102.1(4) . 7_566 ?
W13 O32 K8 101.8(4) . 7_566 ?
Hf4 O34H Hf3 146.3(5) . . ?
W3 O38 W8 149.3(6) . . ?
W3 O39 W9 148.3(6) . . ?
W3 O39 K6 106.2(4) . 5_575 ?
W9 O39 K6 103.1(4) . 5_575 ?
W3 O39 K15 102.2(4) . . ?
W9 O39 K15 90.5(4) . . ?
K6 O39 K15 88.2(4) 5_575 . ?
W11 O41 W14 150.9(5) . . ?
Hf4 O41H Hf1 107.0(4) . . ?
W4 O4H1 Hf1 131.7(5) . . ?
W4 O4H1 K9A 102.7(4) . . ?
Hf1 O4H1 K9A 93.1(4) . . ?
Si1 O4S1 W7 126.5(5) . . ?
Si1 O4S1 W8 126.5(5) . . ?
W7 O4S1 W8 92.0(3) . . ?
Si2 O4S2 W17 128.2(5) . . ?
Si2 O4S2 W18 125.0(5) . . ?
W17 O4S2 W18 92.1(3) . . ?
C2 O4C2 Hf4 132.2(9) . . ?
C2 O4C2 K1 127.7(9) . 6_575 ?
Hf4 O4C2 K1 98.8(3) . 6_575 ?
W14 O4H4 Hf4 134.0(5) . . ?
W14 O4H4 K1 98.2(4) . 6_575 ?
Hf4 O4H4 K1 101.1(3) . 6_575 ?
W5 O45 W4 152.5(5) . . ?
W5 O45 K9A 100.5(4) . . ?
W4 O45 K9A 103.7(4) . . ?
W5 O45 K15 95.2(4) . 6_575 ?
W4 O45 K15 102.7(4) . 6_575 ?
K9A O45 K15 77.1(3) . 6_575 ?
W5 O45 K9B 94.4(4) . . ?
W4 O45 K9B 108.7(5) . . ?
K9A O45 K9B 7.2(3) . . ?
K15 O45 K9B 81.3(4) 6_575 . ?
W9 O49 W4 116.4(4) . . ?
W9 O49 K6 108.2(4) . 5_575 ?
W4 O49 K6 105.8(4) . 5_575 ?
W9 O49 K17 110.7(5) . 6_576 ?
W4 O49 K17 108.3(5) . 6_576 ?
K6 O49 K17 107.0(4) 5_575 6_576 ?
W5 O50 W10 120.8(5) . . ?
W5 O50 K17 113.3(6) . . ?
W10 O50 K17 110.1(5) . . ?
W5 O50 K9B 114.9(5) . . ?
W10 O50 K9B 95.4(5) . . ?
K17 O50 K9B 99.0(5) . . ?
W5 O50 K9A 103.8(4) . . ?
W10 O50 K9A 99.7(4) . . ?
K17 O50 K9A 107.0(5) . . ?
K9B O50 K9A 11.4(3) . . ?
W15 O51 W11 151.7(6) . . ?
W15 O51 K5 103.3(4) . 5_676 ?
W11 O51 K5 104.1(4) . 5_676 ?
W14 O54 W15 151.6(5) . . ?
W14 O54 K1 98.9(4) . 6_575 ?
W15 O54 K1 107.3(4) . 6_575 ?
W6 O56 W5 120.0(5) . . ?
W6 O60 W10 121.1(5) . . ?
W6 O60 K7 91.0(4) . 7_565 ?
W10 O60 K7 146.5(5) . 7_565 ?
W12 O62 W16 150.8(5) . . ?
W12 O62 K5 103.2(4) . 5_676 ?
W16 O62 K5 104.2(4) . 5_676 ?
W16 O65 W15 120.7(5) . . ?
W16 O65 K5 109.0(4) . 5_676 ?
W15 O65 K5 99.3(4) . 5_676 ?
W7 O67 W6 153.1(6) . . ?
W7 O7H2 Hf2 131.1(5) . . ?
W7 O7H2 K16 117.3(5) . . ?
Hf2 O7H2 K16 100.9(5) . . ?
W12 O72 W17 151.1(5) . . ?
W12 O72 K8 102.0(4) . 7_566 ?
W17 O72 K8 104.2(4) . 7_566 ?
W12 O72 K11 97.3(4) . 8_566 ?
W17 O72 K11 95.4(4) . 8_566 ?
K8 O72 K11 88.3(3) 7_566 8_566 ?
W17 O7H3 Hf3 130.5(5) . . ?
W17 O7H3 K7 101.8(4) . . ?
Hf3 O7H3 K7 93.8(3) . . ?
W16 O76 W17 150.9(5) . . ?
W16 O76 K7 98.8(4) . . ?
W17 O76 K7 106.9(4) . . ?
W16 O76 K12 91.6(4) . . ?
W17 O76 K12 104.7(4) . . ?
K7 O76 K12 82.8(3) . . ?
W8 O78 W7 115.7(5) . . ?
W8 O78 K4 150.6(5) . 7_566 ?
W7 O78 K4 93.3(4) . 7_566 ?
W13 O83 W18 147.8(5) . . ?
W13 O83 K8 104.3(4) . 7_566 ?
W18 O83 K8 106.4(4) . 7_566 ?
W18 O8H3 Hf3 131.4(5) . . ?
W17 O87 W18 116.7(5) . . ?
W17 O87 K14 116.2(5) . . ?
W18 O87 K14 103.8(5) . . ?
W17 O87 K8 106.8(4) . 7_566 ?
W18 O87 K8 107.1(4) . 7_566 ?
K14 O87 K8 105.3(4) . 7_566 ?
W9 O89 W8 157.3(6) . . ?
W9 O9H1 Hf1 131.4(5) . . ?
W13 O93 W19 149.9(5) . . ?
W13 O93 K1 101.5(4) . . ?
W19 O93 K1 93.1(3) . . ?
W19 O9H4 Hf4 132.4(5) . . ?
W19 O94 W14 115.8(5) . . ?
W19 O94 K3 145.1(5) . 6_576 ?
W14 O94 K3 96.0(3) . 6_576 ?
W18 O98 W19 156.5(6) . . ?
O2C1 C1 O3C1 126.2(13) . . ?
O2C1 C1 C11 118.3(14) . . ?
O3C1 C1 C11 115.4(14) . . ?
O2C1 C1 K13 81.1(8) . 7_565 ?
O3C1 C1 K13 80.8(8) . 7_565 ?
C11 C1 K13 106.8(10) . 7_565 ?
O2C1 C1 K7 154.5(10) . . ?
O3C1 C1 K7 41.7(7) . . ?
C11 C1 K7 77.5(9) . . ?
K13 C1 K7 74.8(3) 7_565 . ?
O1C2 C2 O4C2 125.7(13) . . ?
O1C2 C2 C21 117.7(13) . . ?
O4C2 C2 C21 116.6(13) . . ?
O1C2 C2 K9B 47.2(8) . . ?
O4C2 C2 K9B 142.5(9) . . ?
C21 C2 K9B 82.0(9) . . ?
O1C2 C2 K9A 41.3(7) . . ?
O4C2 C2 K9A 149.7(9) . . ?
C21 C2 K9A 82.5(9) . . ?
K9B C2 K9A 9.5(2) . . ?
C1 C11 K13 129.0(12) . . ?
C1 C11 K7 77.6(9) . . ?
K13 C11 K7 132.1(6) . . ?
C1 C11 H11A 109.5 . . ?
K13 C11 H11A 117.9 . . ?
K7 C11 H11A 39.0 . . ?
C1 C11 H11B 109.5 . . ?
K13 C11 H11B 37.9 . . ?
K7 C11 H11B 100.8 . . ?
H11A C11 H11B 109.5 . . ?
C1 C11 H11C 109.5 . . ?
K13 C11 H11C 72.1 . . ?
K7 C11 H11C 143.6 . . ?
H11A C11 H11C 109.5 . . ?
H11B C11 H11C 109.5 . . ?
C2 C21 H21A 109.5 . . ?
C2 C21 H21B 109.5 . . ?
H21A C21 H21B 109.5 . . ?
C2 C21 H21C 109.5 . . ?
H21A C21 H21C 109.5 . . ?
H21B C21 H21C 109.5 . . ?
O19T K1 O5W 104.3(3) . . ?
O19T K1 O54 146.2(3) . 6_576 ?
O5W K1 O54 109.5(3) . 6_576 ?
O19T K1 O4H4 125.6(3) . 6_576 ?
O5W K1 O4H4 89.8(3) . 6_576 ?
O54 K1 O4H4 57.1(3) 6_576 6_576 ?
O19T K1 O4C2 74.8(3) . 6_576 ?
O5W K1 O4C2 88.9(3) . 6_576 ?
O54 K1 O4C2 106.9(3) 6_576 6_576 ?
O4H4 K1 O4C2 52.8(3) 6_576 6_576 ?
O19T K1 O0H4 87.2(3) . 6_576 ?
O5W K1 O0H4 142.3(3) . 6_576 ?
O54 K1 O0H4 67.0(3) 6_576 6_576 ?
O4H4 K1 O0H4 55.9(3) 6_576 6_576 ?
O4C2 K1 O0H4 59.1(3) 6_576 6_576 ?
O19T K1 O93 58.1(3) . . ?
O5W K1 O93 89.3(3) . . ?
O54 K1 O93 120.0(3) 6_576 . ?
O4H4 K1 O93 176.4(3) 6_576 . ?
O4C2 K1 O93 130.7(3) 6_576 . ?
O0H4 K1 O93 125.9(3) 6_576 . ?
O19T K1 O05 93.6(3) . 6_576 ?
O5W K1 O05 155.6(3) . 6_576 ?
O54 K1 O05 53.8(3) 6_576 6_576 ?
O4H4 K1 O05 93.3(3) 6_576 6_576 ?
O4C2 K1 O05 112.1(3) 6_576 6_576 ?
O0H4 K1 O05 53.6(3) 6_576 6_576 ?
O93 K1 O05 86.1(3) . 6_576 ?
O19T K1 O13T 110.5(3) . . ?
O5W K1 O13T 64.7(3) . . ?
O54 K1 O13T 83.2(3) 6_576 . ?
O4H4 K1 O13T 122.8(3) 6_576 . ?
O4C2 K1 O13T 153.6(3) 6_576 . ?
O0H4 K1 O13T 144.5(3) 6_576 . ?
O93 K1 O13T 53.7(3) . . ?
O05 K1 O13T 93.6(3) 6_576 . ?
O19T K1 W14 152.8(2) . 6_576 ?
O5W K1 W14 90.3(3) . 6_576 ?
O54 K1 W14 30.90(18) 6_576 6_576 ?
O4H4 K1 W14 30.03(19) 6_576 6_576 ?
O4C2 K1 W14 82.8(2) 6_576 6_576 ?
O0H4 K1 W14 67.9(2) 6_576 6_576 ?
O93 K1 W14 146.5(2) . 6_576 ?
O05 K1 W14 80.58(19) 6_576 6_576 ?
O13T K1 W14 96.4(2) . 6_576 ?
O19T K1 W19 25.5(2) . . ?
O5W K1 W19 96.1(3) . . ?
O54 K1 W19 143.7(2) 6_576 . ?
O4H4 K1 W19 150.9(2) 6_576 . ?
O4C2 K1 W19 98.7(2) 6_576 . ?
O0H4 K1 W19 107.3(2) 6_576 . ?
O93 K1 W19 32.75(19) . . ?
O05 K1 W19 92.93(19) 6_576 . ?
O13T K1 W19 85.14(19) . . ?
W14 K1 W19 173.40(11) 6_576 . ?
O19T K1 W13 84.6(2) . . ?
O5W K1 W13 72.1(3) . . ?
O54 K1 W13 104.1(2) 6_576 . ?
O4H4 K1 W13 148.5(2) 6_576 . ?
O4C2 K1 W13 147.7(2) 6_576 . ?
O0H4 K1 W13 145.5(2) 6_576 . ?
O93 K1 W13 28.18(18) . . ?
O05 K1 W13 93.53(19) 6_576 . ?
O13T K1 W13 26.00(18) . . ?
W14 K1 W13 122.05(9) 6_576 . ?
W19 K1 W13 59.16(5) . . ?
O17W K2 O15T 99.8(2) . 2_655 ?
O17W K2 O15T 99.8(2) . . ?
O15T K2 O15T 160.4(5) 2_655 . ?
O17W K2 O31 66.6(2) . 6_575 ?
O15T K2 O31 113.0(3) 2_655 6_575 ?
O15T K2 O31 75.2(3) . 6_575 ?
O17W K2 O31 66.6(2) . 5_676 ?
O15T K2 O31 75.2(3) 2_655 5_676 ?
O15T K2 O31 113.0(3) . 5_676 ?
O31 K2 O31 133.2(4) 6_575 5_676 ?
O17W K2 O11T 95.0(2) . 5_676 ?
O15T K2 O11T 114.8(3) 2_655 5_676 ?
O15T K2 O11T 63.3(3) . 5_676 ?
O31 K2 O11T 131.0(3) 6_575 5_676 ?
O31 K2 O11T 54.1(3) 5_676 5_676 ?
O17W K2 O11T 95.0(2) . 6_575 ?
O15T K2 O11T 63.3(3) 2_655 6_575 ?
O15T K2 O11T 114.8(3) . 6_575 ?
O31 K2 O11T 54.1(3) 6_575 6_575 ?
O31 K2 O11T 131.0(3) 5_676 6_575 ?
O11T K2 O11T 170.0(4) 5_676 6_575 ?
O17W K2 O18W 155.6(4) . 6_575 ?
O15T K2 O18W 82.2(5) 2_655 6_575 ?
O15T K2 O18W 79.9(5) . 6_575 ?
O31 K2 O18W 90.1(4) 6_575 6_575 ?
O31 K2 O18W 136.2(5) 5_676 6_575 ?
O11T K2 O18W 106.2(4) 5_676 6_575 ?
O11T K2 O18W 64.0(4) 6_575 6_575 ?
O17W K2 O18W 155.6(4) . 5_676 ?
O15T K2 O18W 79.9(5) 2_655 5_676 ?
O15T K2 O18W 82.3(5) . 5_676 ?
O31 K2 O18W 136.2(5) 6_575 5_676 ?
O31 K2 O18W 90.1(4) 5_676 5_676 ?
O11T K2 O18W 64.0(4) 5_676 5_676 ?
O11T K2 O18W 106.2(4) 6_575 5_676 ?
O18W K2 O18W 48.7(8) 6_575 5_676 ?
O17W K2 W11 77.41(8) . 6_575 ?
O15T K2 W11 85.2(2) 2_655 6_575 ?
O15T K2 W11 99.1(2) . 6_575 ?
O31 K2 W11 28.86(18) 6_575 6_575 ?
O31 K2 W11 134.6(2) 5_676 6_575 ?
O11T K2 W11 159.77(19) 5_676 6_575 ?
O11T K2 W11 25.81(18) 6_575 6_575 ?
O18W K2 W11 78.6(4) 6_575 6_575 ?
O18W K2 W11 126.5(4) 5_676 6_575 ?
O17W K2 W11 77.41(8) . 5_676 ?
O15T K2 W11 99.1(2) 2_655 5_676 ?
O15T K2 W11 85.2(2) . 5_676 ?
O31 K2 W11 134.6(2) 6_575 5_676 ?
O31 K2 W11 28.86(18) 5_676 5_676 ?
O11T K2 W11 25.80(18) 5_676 5_676 ?
O11T K2 W11 159.77(19) 6_575 5_676 ?
O18W K2 W11 126.5(4) 6_575 5_676 ?
O18W K2 W11 78.6(4) 5_676 5_676 ?
W11 K2 W11 154.83(15) 6_575 5_676 ?
O17W K2 K5 127.95(7) . 5_676 ?
O15T K2 K5 109.3(2) 2_655 5_676 ?
O15T K2 K5 57.3(2) . 5_676 ?
O31 K2 K5 131.23(19) 6_575 5_676 ?
O31 K2 K5 80.19(19) 5_676 5_676 ?
O11T K2 K5 33.70(19) 5_676 5_676 ?
O11T K2 K5 136.4(2) 6_575 5_676 ?
O18W K2 K5 72.5(4) 6_575 5_676 ?
O18W K2 K5 34.9(4) 5_676 5_676 ?
W11 K2 K5 145.17(10) 6_575 5_676 ?
W11 K2 K5 56.44(6) 5_676 5_676 ?
O20T K3 O7T 149.0(3) . 7_565 ?
O20T K3 O14T 141.5(3) . 6_575 ?
O7T K3 O14T 67.7(3) 7_565 6_575 ?
O20T K3 O7W 89.6(4) . . ?
O7T K3 O7W 67.5(4) 7_565 . ?
O14T K3 O7W 105.3(4) 6_575 . ?
O20T K3 O4W 100.9(4) . . ?
O7T K3 O4W 97.0(4) 7_565 . ?
O14T K3 O4W 75.3(4) 6_575 . ?
O7W K3 O4W 162.0(4) . . ?
O20T K3 O94 85.3(3) . 6_575 ?
O7T K3 O94 124.9(3) 7_565 6_575 ?
O14T K3 O94 57.3(3) 6_575 6_575 ?
O7W K3 O94 127.3(4) . 6_575 ?
O4W K3 O94 68.7(3) . 6_575 ?
O20T K3 O2W 78.7(3) . . ?
O7T K3 O2W 107.8(4) 7_565 . ?
O14T K3 O2W 76.2(3) 6_575 . ?
O7W K3 O2W 65.2(4) . . ?
O4W K3 O2W 130.9(4) . . ?
O94 K3 O2W 62.3(3) 6_575 . ?
O20T K3 O6W 72.2(3) . 7_565 ?
O7T K3 O6W 81.5(3) 7_565 7_565 ?
O14T K3 O6W 145.5(4) 6_575 7_565 ?
O7W K3 O6W 75.1(4) . 7_565 ?
O4W K3 O6W 94.1(4) . 7_565 ?
O94 K3 O6W 148.8(4) 6_575 7_565 ?
O2W K3 O6W 130.4(4) . 7_565 ?
O20T K3 W14 116.5(2) . 6_575 ?
O7T K3 W14 93.6(2) 7_565 6_575 ?
O14T K3 W14 26.0(2) 6_575 6_575 ?
O7W K3 W14 120.1(3) . 6_575 ?
O4W K3 W14 68.1(3) . 6_575 ?
O94 K3 W14 31.39(18) 6_575 6_575 ?
O2W K3 W14 68.7(2) . 6_575 ?
O6W K3 W14 160.9(3) 7_565 6_575 ?
O20T K3 K13 42.3(3) . 7_565 ?
O7T K3 K13 122.9(3) 7_565 7_565 ?
O14T K3 K13 147.5(3) 6_575 7_565 ?
O7W K3 K13 106.9(3) . 7_565 ?
O4W K3 K13 73.0(3) . 7_565 ?
O94 K3 K13 103.8(3) 6_575 7_565 ?
O2W K3 K13 121.0(3) . 7_565 ?
O6W K3 K13 45.1(3) 7_565 7_565 ?
W14 K3 K13 129.21(19) 6_575 7_565 ?
O20T K3 W7 133.8(2) . 7_565 ?
O7T K3 W7 17.9(2) 7_565 7_565 ?
O14T K3 W7 84.3(2) 6_575 7_565 ?
O7W K3 W7 66.8(3) . 7_565 ?
O4W K3 W7 95.6(3) . 7_565 ?
O94 K3 W7 140.7(2) 6_575 7_565 ?
O2W K3 W7 120.1(3) . 7_565 ?
O6W K3 W7 63.8(3) 7_565 7_565 ?
W14 K3 W7 109.68(9) 6_575 7_565 ?
K13 K3 W7 105.44(18) 7_565 7_565 ?
O20T K3 K16 127.3(3) . 7_565 ?
O7T K3 K16 60.3(3) 7_565 7_565 ?
O14T K3 K16 72.5(3) 6_575 7_565 ?
O7W K3 K16 124.2(3) . 7_565 ?
O4W K3 K16 38.2(3) . 7_565 ?
O94 K3 K16 99.1(3) 6_575 7_565 ?
O2W K3 K16 148.7(3) . 7_565 ?
O6W K3 K16 79.0(3) 7_565 7_565 ?
W14 K3 K16 82.61(17) 6_575 7_565 ?
K13 K3 K16 86.6(2) 7_565 7_565 ?
W7 K3 K16 57.52(18) 7_565 7_565 ?
O1W K4 O13T 69.5(3) . . ?
O1W K4 O7T 121.4(4) . 7_566 ?
O13T K4 O7T 162.1(4) . 7_566 ?
O1W K4 O14T 78.3(3) . 6_576 ?
O13T K4 O14T 104.2(3) . 6_576 ?
O7T K4 O14T 67.3(3) 7_566 6_576 ?
O1W K4 O3W 95.9(4) . . ?
O13T K4 O3W 91.0(3) . . ?
O7T K4 O3W 101.2(3) 7_566 . ?
O14T K4 O3W 160.3(4) 6_576 . ?
O1W K4 O5W 127.0(4) . . ?
O13T K4 O5W 68.8(3) . . ?
O7T K4 O5W 93.9(4) 7_566 . ?
O14T K4 O5W 81.7(3) 6_576 . ?
O3W K4 O5W 116.0(4) . . ?
O1W K4 O78 155.8(4) . 7_566 ?
O13T K4 O78 120.5(3) . 7_566 ?
O7T K4 O78 56.1(3) 7_566 7_566 ?
O14T K4 O78 116.3(3) 6_576 7_566 ?
O3W K4 O78 63.6(3) . 7_566 ?
O5W K4 O78 75.9(3) . 7_566 ?
O1W K4 O12W 68.8(4) . 6_576 ?
O13T K4 O12W 134.8(4) . 6_576 ?
O7T K4 O12W 61.7(4) 7_566 6_576 ?
O14T K4 O12W 83.7(4) 6_576 6_576 ?
O3W K4 O12W 76.7(4) . 6_576 ?
O5W K4 O12W 155.0(4) . 6_576 ?
O78 K4 O12W 92.8(4) 7_566 6_576 ?
O1W K4 W7 138.2(3) . 7_566 ?
O13T K4 W7 151.1(3) . 7_566 ?
O7T K4 W7 25.8(2) 7_566 7_566 ?
O14T K4 W7 92.0(2) 6_576 7_566 ?
O3W K4 W7 79.7(3) . 7_566 ?
O5W K4 W7 90.7(3) . 7_566 ?
O78 K4 W7 31.40(19) 7_566 7_566 ?
O12W K4 W7 69.7(3) 6_576 7_566 ?
O1W K4 K1 85.5(3) . . ?
O13T K4 K1 47.9(2) . . ?
O7T K4 K1 115.9(3) 7_566 . ?
O14T K4 K1 63.3(2) 6_576 . ?
O3W K4 K1 135.6(3) . . ?
O5W K4 K1 42.0(2) . . ?
O78 K4 K1 117.9(2) 7_566 . ?
O12W K4 K1 142.0(3) 6_576 . ?
W7 K4 K1 126.38(11) 7_566 . ?
O1W K4 K8 112.2(3) . 7_566 ?
O13T K4 K8 65.3(2) . 7_566 ?
O7T K4 K8 116.9(2) 7_566 7_566 ?
O14T K4 K8 158.8(3) 6_576 7_566 ?
O3W K4 K8 40.4(3) . 7_566 ?
O5W K4 K8 77.4(3) . 7_566 ?
O78 K4 K8 61.2(2) 7_566 7_566 ?
O12W K4 K8 117.0(3) 6_576 7_566 ?
W7 K4 K8 91.21(9) 7_566 7_566 ?
K1 K4 K8 98.27(10) . 7_566 ?
O1W K4 K5 36.0(3) . 6_576 ?
O13T K4 K5 105.5(2) . 6_576 ?
O7T K4 K5 87.2(3) 7_566 6_576 ?
O14T K4 K5 71.3(2) 6_576 6_576 ?
O3W K4 K5 92.9(3) . 6_576 ?
O5W K4 K5 150.2(3) . 6_576 ?
O78 K4 K5 127.2(2) 7_566 6_576 ?
O12W K4 K5 34.4(3) 6_576 6_576 ?
W7 K4 K5 102.27(9) 7_566 6_576 ?
K1 K4 K5 111.75(10) . 6_576 ?
K8 K4 K5 128.25(11) 7_566 6_576 ?
O12W K5 O18W 85.1(6) . . ?
O12W K5 O11T 139.4(5) . . ?
O18W K5 O11T 79.0(5) . . ?
O12W K5 O1W 74.9(5) . 6_575 ?
O18W K5 O1W 138.0(6) . 6_575 ?
O11T K5 O1W 92.6(3) . 6_575 ?
O12W K5 O51 144.7(5) . 5_676 ?
O18W K5 O51 117.5(6) . 5_676 ?
O11T K5 O51 74.6(3) . 5_676 ?
O1W K5 O51 99.1(3) 6_575 5_676 ?
O12W K5 O21 95.7(4) . 5_676 ?
O18W K5 O21 163.6(6) . 5_676 ?
O11T K5 O21 109.8(3) . 5_676 ?
O1W K5 O21 57.2(3) 6_575 5_676 ?
O51 K5 O21 54.8(3) 5_676 5_676 ?
O12W K5 O65 114.7(5) . 5_676 ?
O18W K5 O65 73.6(6) . 5_676 ?
O11T K5 O65 96.3(3) . 5_676 ?
O1W K5 O65 148.4(3) 6_575 5_676 ?
O51 K5 O65 54.9(3) 5_676 5_676 ?
O21 K5 O65 91.3(3) 5_676 5_676 ?
O12W K5 O62 83.5(5) . 5_676 ?
O18W K5 O62 111.5(5) . 5_676 ?
O11T K5 O62 137.0(3) . 5_676 ?
O1W K5 O62 102.6(3) 6_575 5_676 ?
O51 K5 O62 63.5(3) 5_676 5_676 ?
O21 K5 O62 52.5(3) 5_676 5_676 ?
O65 K5 O62 52.1(3) 5_676 5_676 ?
O12W K5 W15 143.5(4) . 5_676 ?
O18W K5 W15 89.0(5) . 5_676 ?
O11T K5 W15 73.7(2) . 5_676 ?
O1W K5 W15 128.3(3) 6_575 5_676 ?
O51 K5 W15 29.44(19) 5_676 5_676 ?
O21 K5 W15 80.6(2) 5_676 5_676 ?
O65 K5 W15 30.19(19) 5_676 5_676 ?
O62 K5 W15 65.30(19) 5_676 5_676 ?
O12W K5 W11 125.9(4) . 5_676 ?
O18W K5 W11 146.5(5) . 5_676 ?
O11T K5 W11 82.8(2) . 5_676 ?
O1W K5 W11 70.3(3) 6_575 5_676 ?
O51 K5 W11 29.45(19) 5_676 5_676 ?
O21 K5 W11 30.20(19) 5_676 5_676 ?
O65 K5 W11 80.7(2) 5_676 5_676 ?
O62 K5 W11 65.68(19) 5_676 5_676 ?
W15 K5 W11 58.77(6) 5_676 5_676 ?
O12W K5 W12 80.4(4) . 5_676 ?
O18W K5 W12 137.9(5) . 5_676 ?
O11T K5 W12 134.2(2) . 5_676 ?
O1W K5 W12 75.1(3) 6_575 5_676 ?
O51 K5 W12 64.6(2) 5_676 5_676 ?
O21 K5 W12 27.7(2) 5_676 5_676 ?
O65 K5 W12 77.1(2) 5_676 5_676 ?
O62 K5 W12 27.87(18) 5_676 5_676 ?
W15 K5 W12 80.15(7) 5_676 5_676 ?
W11 K5 W12 51.47(5) 5_676 5_676 ?
O12W K5 W16 92.9(4) . 5_676 ?
O18W K5 W16 86.1(5) . 5_676 ?
O11T K5 W16 122.6(2) . 5_676 ?
O1W K5 W16 130.7(3) 6_575 5_676 ?
O51 K5 W16 64.3(2) 5_676 5_676 ?
O21 K5 W16 77.5(2) 5_676 5_676 ?
O65 K5 W16 26.9(2) 5_676 5_676 ?
O62 K5 W16 28.06(19) 5_676 5_676 ?
W15 K5 W16 50.70(5) 5_676 5_676 ?
W11 K5 W16 80.28(7) 5_676 5_676 ?
W12 K5 W16 55.68(5) 5_676 5_676 ?
O1T K6 O5T 143.3(3) . 2_554 ?
O1T K6 O49 125.0(3) . 5_575 ?
O5T K6 O49 77.5(3) 2_554 5_575 ?
O1T K6 O11W 75.2(4) . . ?
O5T K6 O11W 75.1(4) 2_554 . ?
O49 K6 O11W 92.6(4) 5_575 . ?
O1T K6 O39 132.1(3) . 5_575 ?
O5T K6 O39 84.0(3) 2_554 5_575 ?
O49 K6 O39 55.9(3) 5_575 5_575 ?
O11W K6 O39 145.6(4) . 5_575 ?
O1T K6 O14 77.2(3) . 5_575 ?
O5T K6 O14 133.6(3) 2_554 5_575 ?
O49 K6 O14 56.5(3) 5_575 5_575 ?
O11W K6 O14 109.4(4) . 5_575 ?
O39 K6 O14 67.0(3) 5_575 5_575 ?
O1T K6 O13 78.5(3) . 5_575 ?
O5T K6 O13 132.8(3) 2_554 5_575 ?
O49 K6 O13 94.9(3) 5_575 5_575 ?
O11W K6 O13 152.1(4) . 5_575 ?
O39 K6 O13 55.4(3) 5_575 5_575 ?
O14 K6 O13 55.0(3) 5_575 5_575 ?
O1T K6 W4 96.5(2) . 5_575 ?
O5T K6 W4 105.8(2) 2_554 5_575 ?
O49 K6 W4 29.45(19) 5_575 5_575 ?
O11W K6 W4 92.2(4) . 5_575 ?
O39 K6 W4 67.4(2) 5_575 5_575 ?
O14 K6 W4 30.5(2) 5_575 5_575 ?
O13 K6 W4 81.6(2) 5_575 5_575 ?
O1T K6 W1 66.8(2) . 5_575 ?
O5T K6 W1 149.9(2) 2_554 5_575 ?
O49 K6 W1 81.3(2) 5_575 5_575 ?
O11W K6 W1 127.4(4) . 5_575 ?
O39 K6 W1 66.5(2) 5_575 5_575 ?
O14 K6 W1 28.8(2) 5_575 5_575 ?
O13 K6 W1 29.0(2) 5_575 5_575 ?
W4 K6 W1 58.90(5) 5_575 5_575 ?
O1T K6 W3 109.0(3) . 5_575 ?
O5T K6 W3 102.8(2) 2_554 5_575 ?
O49 K6 W3 80.4(2) 5_575 5_575 ?
O11W K6 W3 173.0(4) . 5_575 ?
O39 K6 W3 27.9(2) 5_575 5_575 ?
O14 K6 W3 67.1(2) 5_575 5_575 ?
O13 K6 W3 30.8(2) 5_575 5_575 ?
W4 K6 W3 81.93(7) 5_575 5_575 ?
W1 K6 W3 52.25(5) 5_575 5_575 ?
O1T K6 W9 144.1(3) . 5_575 ?
O5T K6 W9 69.8(2) 2_554 5_575 ?
O49 K6 W9 28.6(2) 5_575 5_575 ?
O11W K6 W9 115.5(4) . 5_575 ?
O39 K6 W9 30.3(2) 5_575 5_575 ?
O14 K6 W9 67.0(2) 5_575 5_575 ?
O13 K6 W9 81.5(2) 5_575 5_575 ?
W4 K6 W9 51.06(5) 5_575 5_575 ?
W1 K6 W9 81.37(7) 5_575 5_575 ?
W3 K6 W9 57.79(5) 5_575 5_575 ?
O1T K6 K15 151.3(3) . 5_575 ?
O5T K6 K15 43.5(3) 2_554 5_575 ?
O49 K6 K15 81.5(3) 5_575 5_575 ?
O11W K6 K15 118.3(4) . 5_575 ?
O39 K6 K15 50.1(3) 5_575 5_575 ?
O14 K6 K15 116.8(3) 5_575 5_575 ?
O13 K6 K15 89.4(3) 5_575 5_575 ?
W4 K6 K15 107.49(18) 5_575 5_575 ?
W1 K6 K15 112.4(2) 5_575 5_575 ?
W3 K6 K15 60.60(19) 5_575 5_575 ?
W9 K6 K15 56.44(17) 5_575 5_575 ?
O3C1 K7 O9W 95.3(4) . . ?
O3C1 K7 O6T 161.4(3) . 7_565 ?
O9W K7 O6T 74.9(4) . 7_565 ?
O3C1 K7 O06 113.0(3) . . ?
O9W K7 O06 125.3(4) . . ?
O6T K7 O06 85.4(3) 7_565 . ?
O3C1 K7 O6W 90.0(4) . 7_565 ?
O9W K7 O6W 137.6(4) . 7_565 ?
O6T K7 O6W 87.1(4) 7_565 7_565 ?
O06 K7 O6W 90.0(4) . 7_565 ?
O3C1 K7 O0H3 58.8(3) . . ?
O9W K7 O0H3 125.5(4) . . ?
O6T K7 O0H3 139.7(3) 7_565 . ?
O06 K7 O0H3 54.3(3) . . ?
O6W K7 O0H3 92.9(3) 7_565 . ?
O3C1 K7 O76 99.9(3) . . ?
O9W K7 O76 75.9(4) . . ?
O6T K7 O76 93.0(3) 7_565 . ?
O06 K7 O76 54.6(3) . . ?
O6W K7 O76 144.4(4) 7_565 . ?
O0H3 K7 O76 64.7(3) . . ?
O3C1 K7 O7H3 50.0(3) . . ?
O9W K7 O7H3 71.6(4) . . ?
O6T K7 O7H3 136.2(3) 7_565 . ?
O06 K7 O7H3 91.6(3) . . ?
O6W K7 O7H3 136.7(4) 7_565 . ?
O0H3 K7 O7H3 54.8(3) . . ?
O76 K7 O7H3 52.0(3) . . ?
O3C1 K7 O60 109.3(3) . 7_565 ?
O9W K7 O60 71.6(4) . 7_565 ?
O6T K7 O60 52.9(3) 7_565 7_565 ?
O06 K7 O60 131.5(3) . 7_565 ?
O6W K7 O60 67.0(3) 7_565 7_565 ?
O0H3 K7 O60 157.6(3) . 7_565 ?
O76 K7 O60 137.6(3) . 7_565 ?
O7H3 K7 O60 134.7(3) . 7_565 ?
O3C1 K7 C11 42.3(4) . . ?
O9W K7 C11 85.0(5) . . ?
O6T K7 C11 120.0(4) 7_565 . ?
O06 K7 C11 146.3(4) . . ?
O6W K7 C11 71.1(4) 7_565 . ?
O0H3 K7 C11 97.8(4) . . ?
O76 K7 C11 135.9(4) . . ?
O7H3 K7 C11 84.4(3) . . ?
O60 K7 C11 67.1(3) 7_565 . ?
O3C1 K7 C1 18.5(3) . . ?
O9W K7 C1 95.6(4) . . ?
O6T K7 C1 144.7(3) 7_565 . ?
O06 K7 C1 125.5(3) . . ?
O6W K7 C1 77.3(4) 7_565 . ?
O0H3 K7 C1 73.4(3) . . ?
O76 K7 C1 117.9(3) . . ?
O7H3 K7 C1 66.8(3) . . ?
O60 K7 C1 91.8(3) 7_565 . ?
C11 K7 C1 24.9(4) . . ?
O3C1 K7 W16 119.1(2) . . ?
O9W K7 W16 96.9(3) . . ?
O6T K7 W16 78.3(2) 7_565 . ?
O06 K7 W16 28.5(2) . . ?
O6W K7 W16 116.9(3) 7_565 . ?
O0H3 K7 W16 65.9(2) . . ?
O76 K7 W16 29.9(2) . . ?
O7H3 K7 W16 78.64(19) . . ?
O60 K7 W16 131.2(2) 7_565 . ?
C11 K7 W16 161.3(3) . . ?
C1 K7 W16 137.0(2) . . ?
O8T K8 O3W 94.8(4) . 7_566 ?
O8T K8 O83 96.8(3) . 7_566 ?
O3W K8 O83 109.9(3) 7_566 7_566 ?
O8T K8 O32 150.3(3) . 7_566 ?
O3W K8 O32 88.6(3) 7_566 7_566 ?
O83 K8 O32 54.7(3) 7_566 7_566 ?
O8T K8 O87 72.8(3) . 7_566 ?
O3W K8 O87 156.5(4) 7_566 7_566 ?
O83 K8 O87 53.9(3) 7_566 7_566 ?
O32 K8 O87 92.9(3) 7_566 7_566 ?
O8T K8 O72 124.9(3) . 7_566 ?
O3W K8 O72 140.0(3) 7_566 7_566 ?
O83 K8 O72 64.9(3) 7_566 7_566 ?
O32 K8 O72 55.1(3) 7_566 7_566 ?
O87 K8 O72 54.1(3) 7_566 7_566 ?
O8T K8 W12 152.1(3) . 7_566 ?
O3W K8 W12 111.4(3) 7_566 7_566 ?
O83 K8 W12 65.9(2) 7_566 7_566 ?
O32 K8 W12 29.87(19) 7_566 7_566 ?
O87 K8 W12 79.3(2) 7_566 7_566 ?
O72 K8 W12 28.76(19) 7_566 7_566 ?
O8T K8 W13 120.1(3) . 7_566 ?
O3W K8 W13 90.7(3) 7_566 7_566 ?
O83 K8 W13 28.4(2) 7_566 7_566 ?
O32 K8 W13 30.2(2) 7_566 7_566 ?
O87 K8 W13 79.2(2) 7_566 7_566 ?
O72 K8 W13 66.8(2) 7_566 7_566 ?
W12 K8 W13 52.80(5) 7_566 7_566 ?
O8T K8 W8 22.7(2) . . ?
O3W K8 W8 72.6(3) 7_566 . ?
O83 K8 W8 108.5(2) 7_566 . ?
O32 K8 W8 149.2(2) 7_566 . ?
O87 K8 W8 95.2(2) 7_566 . ?
O72 K8 W8 147.3(2) 7_566 . ?
W12 K8 W8 173.77(13) 7_566 . ?
W13 K8 W8 123.52(12) 7_566 . ?
O8T K8 W17 95.5(2) . 7_566 ?
O3W K8 W17 168.9(3) 7_566 7_566 ?
O83 K8 W17 64.7(2) 7_566 7_566 ?
O32 K8 W17 80.5(2) 7_566 7_566 ?
O87 K8 W17 27.8(2) 7_566 7_566 ?
O72 K8 W17 29.40(19) 7_566 7_566 ?
W12 K8 W17 57.80(6) 7_566 7_566 ?
W13 K8 W17 80.61(8) 7_566 7_566 ?
W8 K8 W17 117.93(11) . 7_566 ?
O8T K8 W18 75.3(2) . 7_566 ?
O3W K8 W18 130.4(3) 7_566 7_566 ?
O83 K8 W18 29.2(2) 7_566 7_566 ?
O32 K8 W18 80.1(2) 7_566 7_566 ?
O87 K8 W18 28.0(2) 7_566 7_566 ?
O72 K8 W18 65.0(2) 7_566 7_566 ?
W12 K8 W18 80.25(8) 7_566 7_566 ?
W13 K8 W18 57.29(6) 7_566 7_566 ?
W8 K8 W18 93.52(9) . 7_566 ?
W17 K8 W18 49.23(5) 7_566 7_566 ?
O8T K8 K11 117.5(3) . 2 ?
O3W K8 K11 121.6(3) 7_566 2 ?
O83 K8 K11 112.4(3) 7_566 2 ?
O32 K8 K11 84.7(3) 7_566 2 ?
O87 K8 K11 81.9(3) 7_566 2 ?
O72 K8 K11 47.5(2) 7_566 2 ?
W12 K8 K11 56.74(16) 7_566 2 ?
W13 K8 K11 109.12(17) 7_566 2 ?
W8 K8 K11 125.81(18) . 2 ?
W17 K8 K11 56.21(15) 7_566 2 ?
W18 K8 K11 105.31(17) 7_566 2 ?
K9B K9A O9T 92(2) . 6_575 ?
K9B K9A O1C2 91(2) . . ?
O9T K9A O1C2 165.3(4) 6_575 . ?
K9B K9A O21W 142(2) . . ?
O9T K9A O21W 80.0(6) 6_575 . ?
O1C2 K9A O21W 89.1(6) . . ?
K9B K9A O0H1 82(2) . . ?
O9T K9A O0H1 131.8(4) 6_575 . ?
O1C2 K9A O0H1 62.9(3) . . ?
O21W K9A O0H1 130.4(6) . . ?
K9B K9A O50 79(2) . . ?
O9T K9A O50 76.4(3) 6_575 . ?
O1C2 K9A O50 118.3(4) . . ?
O21W K9A O50 133.4(6) . . ?
O0H1 K9A O50 55.5(3) . . ?
K9B K9A O45 132(2) . . ?
O9T K9A O45 84.9(4) 6_575 . ?
O1C2 K9A O45 104.0(3) . . ?
O21W K9A O45 84.2(6) . . ?
O0H1 K9A O45 66.2(3) . . ?
O50 K9A O45 54.3(3) . . ?
K9B K9A O14W 45(2) . . ?
O9T K9A O14W 73.9(4) 6_575 . ?
O1C2 K9A O14W 97.9(5) . . ?
O21W K9A O14W 97.2(6) . . ?
O0H1 K9A O14W 125.0(5) . . ?
O50 K9A O14W 113.6(5) . . ?
O45 K9A O14W 158.1(4) . . ?
K9B K9A O4H1 133(2) . . ?
O9T K9A O4H1 132.1(4) 6_575 . ?
O1C2 K9A O4H1 52.1(3) . . ?
O21W K9A O4H1 73.8(5) . . ?
O0H1 K9A O4H1 56.7(3) . . ?
O50 K9A O4H1 93.5(3) . . ?
O45 K9A O4H1 53.5(3) . . ?
O14W K9A O4H1 147.8(4) . . ?
K9B K9A C2 81(2) . . ?
O9T K9A C2 150.1(4) 6_575 . ?
O1C2 K9A C2 17.8(3) . . ?
O21W K9A C2 88.4(6) . . ?
O0H1 K9A C2 76.1(3) . . ?
O50 K9A C2 129.1(4) . . ?
O45 K9A C2 121.5(4) . . ?
O14W K9A C2 80.4(4) . . ?
O4H1 K9A C2 68.8(3) . . ?
K9B K9A Hf1 100(2) . . ?
O9T K9A Hf1 156.7(3) 6_575 . ?
O1C2 K9A Hf1 35.9(2) . . ?
O21W K9A Hf1 102.5(5) . . ?
O0H1 K9A Hf1 32.4(2) . . ?
O50 K9A Hf1 85.8(3) . . ?
O45 K9A Hf1 72.4(2) . . ?
O14W K9A Hf1 127.9(4) . . ?
O4H1 K9A Hf1 33.27(18) . . ?
C2 K9A Hf1 52.9(2) . . ?
K9B K9A W5 106(2) . . ?
O9T K9A W5 69.5(3) 6_575 . ?
O1C2 K9A W5 123.5(3) . . ?
O21W K9A W5 105.2(5) . . ?
O0H1 K9A W5 66.8(2) . . ?
O50 K9A W5 28.6(2) . . ?
O45 K9A W5 29.16(18) . . ?
O14W K9A W5 132.4(4) . . ?
O4H1 K9A W5 79.5(2) . . ?
C2 K9A W5 140.5(3) . . ?
Hf1 K9A W5 87.69(14) . . ?
K9A K9B O14W 126(2) . . ?
K9A K9B O9T 76(2) . 6_575 ?
O14W K9B O9T 79.1(6) . 6_575 ?
K9A K9B O1C2 77(2) . . ?
O14W K9B O1C2 105.8(7) . . ?
O9T K9B O1C2 149.6(7) 6_575 . ?
K9A K9B O0H1 86(2) . . ?
O14W K9B O0H1 144.1(8) . . ?
O9T K9B O0H1 129.3(7) 6_575 . ?
O1C2 K9B O0H1 62.4(5) . . ?
K9A K9B O50 90(2) . . ?
O14W K9B O50 129.0(7) . . ?
O9T K9B O50 76.2(5) 6_575 . ?
O1C2 K9B O50 117.9(7) . . ?
O0H1 K9B O50 56.3(4) . . ?
K9A K9B O8W 139(2) . . ?
O14W K9B O8W 78.1(6) . . ?
O9T K9B O8W 144.9(7) 6_575 . ?
O1C2 K9B O8W 63.4(5) . . ?
O0H1 K9B O8W 66.2(5) . . ?
O50 K9B O8W 98.3(6) . . ?
K9A K9B O21W 31.7(19) . . ?
O14W K9B O21W 94.7(7) . . ?
O9T K9B O21W 70.8(6) 6_575 . ?
O1C2 K9B O21W 78.9(6) . . ?
O0H1 K9B O21W 114.1(7) . . ?
O50 K9B O21W 117.5(7) . . ?
O8W K9B O21W 137.2(8) . . ?
K9A K9B O45 40(2) . . ?
O14W K9B O45 154.3(8) . . ?
O9T K9B O45 76.0(5) 6_575 . ?
O1C2 K9B O45 92.6(5) . . ?
O0H1 K9B O45 60.8(4) . . ?
O50 K9B O45 50.1(4) . . ?
O8W K9B O45 127.0(6) . . ?
O21W K9B O45 71.0(5) . . ?
K9A K9B C2 90(2) . . ?
O14W K9B C2 86.6(6) . . ?
O9T K9B C2 148.0(7) 6_575 . ?
O1C2 K9B C2 19.3(3) . . ?
O0H1 K9B C2 77.1(5) . . ?
O50 K9B C2 133.3(7) . . ?
O8W K9B C2 55.6(5) . . ?
O21W K9B C2 82.2(6) . . ?
O45 K9B C2 111.5(5) . . ?
K9A K9B W10 103(2) . . ?
O14W K9B W10 130.9(6) . . ?
O9T K9B W10 109.7(6) 6_575 . ?
O1C2 K9B W10 90.0(5) . . ?
O0H1 K9B W10 29.4(3) . . ?
O50 K9B W10 33.9(3) . . ?
O8W K9B W10 68.1(4) . . ?
O21W K9B W10 134.2(6) . . ?
O45 K9B W10 65.3(3) . . ?
C2 K9B W10 101.3(5) . . ?
K9A K9B Hf1 72(2) . . ?
O14W K9B Hf1 136.7(7) . . ?
O9T K9B Hf1 142.5(6) 6_575 . ?
O1C2 K9B Hf1 34.1(3) . . ?
O0H1 K9B Hf1 30.3(3) . . ?
O50 K9B Hf1 84.0(4) . . ?
O8W K9B Hf1 68.7(4) . . ?
O21W K9B Hf1 91.4(5) . . ?
O45 K9B Hf1 66.8(3) . . ?
C2 K9B Hf1 51.9(3) . . ?
W10 K9B Hf1 59.6(3) . . ?
K10 K10 O7W 132.6(6) 2_655 2_655 ?
K10 K10 O16T 66.6(4) 2_655 . ?
O7W K10 O16T 149.1(5) 2_655 . ?
K10 K10 O2T 123.0(5) 2_655 8_566 ?
O7W K10 O2T 103.7(4) 2_655 8_566 ?
O16T K10 O2T 68.5(3) . 8_566 ?
K10 K10 O16T 63.8(4) 2_655 2_655 ?
O7W K10 O16T 71.2(4) 2_655 2_655 ?
O16T K10 O16T 129.6(3) . 2_655 ?
O2T K10 O16T 152.0(5) 8_566 2_655 ?
K10 K10 O18W 92.0(5) 2_655 5_676 ?
O7W K10 O18W 70.6(6) 2_655 5_676 ?
O16T K10 O18W 86.6(6) . 5_676 ?
O2T K10 O18W 118.4(6) 8_566 5_676 ?
O16T K10 O18W 86.6(5) 2_655 5_676 ?
K10 K10 O12W 148.3(6) 2_655 5_676 ?
O7W K10 O12W 65.7(5) 2_655 5_676 ?
O16T K10 O12W 86.8(4) . 5_676 ?
O2T K10 O12W 55.4(4) 8_566 5_676 ?
O16T K10 O12W 135.2(5) 2_655 5_676 ?
O18W K10 O12W 68.4(6) 5_676 5_676 ?
K10 K10 K5 112.6(3) 2_655 5_676 ?
O7W K10 K5 81.0(4) 2_655 5_676 ?
O16T K10 K5 68.3(3) . 5_676 ?
O2T K10 K5 80.1(3) 8_566 5_676 ?
O16T K10 K5 124.5(3) 2_655 5_676 ?
O18W K10 K5 38.5(4) 5_676 5_676 ?
O12W K10 K5 37.6(3) 5_676 5_676 ?
K10 K10 K12 81.5(4) 2_655 . ?
O7W K10 K12 144.8(4) 2_655 . ?
O16T K10 K12 40.4(3) . . ?
O2T K10 K12 41.5(3) 8_566 . ?
O16T K10 K12 134.9(4) 2_655 . ?
O18W K10 K12 124.5(5) 5_676 . ?
O12W K10 K12 89.3(4) 5_676 . ?
K5 K10 K12 94.3(2) 5_676 . ?
K10 K10 K12 65.9(3) 2_655 2_655 ?
O7W K10 K12 86.1(4) 2_655 2_655 ?
O16T K10 K12 124.4(3) . 2_655 ?
O2T K10 K12 118.5(4) 8_566 2_655 ?
O16T K10 K12 35.4(2) 2_655 2_655 ?
O18W K10 K12 122.0(5) 5_676 2_655 ?
O12W K10 K12 145.6(5) 5_676 2_655 ?
K5 K10 K12 159.6(3) 5_676 2_655 ?
K12 K10 K12 105.3(3) . 2_655 ?
O23 K11 O17T 169.6(5) . 8_465 ?
O23 K11 K12 104.3(4) . 8_465 ?
O17T K11 K12 70.9(4) 8_465 8_465 ?
O23 K11 O2T 56.5(3) . . ?
O17T K11 O2T 123.8(5) 8_465 . ?
K12 K11 O2T 57.9(4) 8_465 . ?
O23 K11 O12T 81.8(4) . 8_465 ?
O17T K11 O12T 108.4(4) 8_465 8_465 ?
K12 K11 O12T 112.1(4) 8_465 8_465 ?
O2T K11 O12T 74.2(4) . 8_465 ?
O23 K11 O72 136.0(5) . 8_465 ?
O17T K11 O72 54.3(3) 8_465 8_465 ?
K12 K11 O72 94.1(4) 8_465 8_465 ?
O2T K11 O72 105.6(4) . 8_465 ?
O12T K11 O72 54.1(3) 8_465 8_465 ?
O23 K11 W2 31.2(2) . . ?
O17T K11 W2 145.1(4) 8_465 . ?
K12 K11 W2 74.3(3) 8_465 . ?
O2T K11 W2 28.0(2) . . ?
O12T K11 W2 85.3(3) 8_465 . ?
O72 K11 W2 130.4(4) 8_465 . ?
O23 K11 W12 107.5(3) . 8_465 ?
O17T K11 W12 82.6(3) 8_465 8_465 ?
K12 K11 W12 99.8(3) 8_465 8_465 ?
O2T K11 W12 84.6(3) . 8_465 ?
O12T K11 W12 26.2(2) 8_465 8_465 ?
O72 K11 W12 29.0(2) 8_465 8_465 ?
W2 K11 W12 104.3(2) . 8_465 ?
O23 K11 W17 164.7(4) . 8_465 ?
O17T K11 W17 24.5(2) 8_465 8_465 ?
K12 K11 W17 74.9(3) 8_465 8_465 ?
O2T K11 W17 113.1(4) . 8_465 ?
O12T K11 W17 84.4(3) 8_465 8_465 ?
O72 K11 W17 31.0(2) 8_465 8_465 ?
W2 K11 W17 140.8(3) . 8_465 ?
W12 K11 W17 58.35(14) 8_465 8_465 ?
O23 K11 K8 120.6(4) . 2 ?
O17T K11 K8 66.8(3) 8_465 2 ?
K12 K11 K8 133.1(3) 8_465 2 ?
O2T K11 K8 139.1(4) . 2 ?
O12T K11 K8 65.4(3) 8_465 2 ?
O72 K11 K8 44.2(2) 8_465 2 ?
W2 K11 K8 145.0(3) . 2 ?
W12 K11 K8 56.14(14) 8_465 2 ?
W17 K11 K8 58.25(14) 8_465 2 ?
O23 K11 K15 101.6(4) . 2 ?
O17T K11 K15 73.2(3) 8_465 2 ?
K12 K11 K15 114.5(4) 8_465 2 ?
O2T K11 K15 147.4(4) . 2 ?
O12T K11 K15 130.6(4) 8_465 2 ?
O72 K11 K15 106.6(3) 8_465 2 ?
W2 K11 K15 122.3(3) . 2 ?
W12 K11 K15 127.3(3) 8_465 2 ?
W17 K11 K15 92.4(2) 8_465 2 ?
K8 K11 K15 71.3(2) 2 2 ?
O11W K12 O16T 141.8(6) 8_566 . ?
O11W K12 O2T 108.9(5) 8_566 8_566 ?
O16T K12 O2T 74.0(4) . 8_566 ?
O11W K12 O9W 79.0(5) 8_566 . ?
O16T K12 O9W 107.8(5) . . ?
O2T K12 O9W 165.4(5) 8_566 . ?
O11W K12 K11 109.0(5) 8_566 8_566 ?
O16T K12 K11 105.6(4) . 8_566 ?
O2T K12 K11 62.1(3) 8_566 8_566 ?
O9W K12 K11 104.0(5) . 8_566 ?
O11W K12 O6T 85.7(5) 8_566 7_565 ?
O16T K12 O6T 64.7(3) . 7_565 ?
O2T K12 O6T 125.4(5) 8_566 7_565 ?
O9W K12 O6T 66.4(4) . 7_565 ?
K11 K12 O6T 161.1(5) 8_566 7_565 ?
O11W K12 O76 148.1(6) 8_566 . ?
O16T K12 O76 53.9(3) . . ?
O2T K12 O76 102.4(4) 8_566 . ?
O9W K12 O76 69.2(4) . . ?
K11 K12 O76 80.1(3) 8_566 . ?
O6T K12 O76 81.2(3) 7_565 . ?
O11W K12 O17T 110.8(5) 8_566 . ?
O16T K12 O17T 102.3(4) . . ?
O2T K12 O17T 112.3(4) 8_566 . ?
O9W K12 O17T 53.1(4) . . ?
K11 K12 O17T 54.2(3) 8_566 . ?
O6T K12 O17T 110.1(4) 7_565 . ?
O76 K12 O17T 49.1(3) . . ?
O11W K12 W16 159.2(5) 8_566 . ?
O16T K12 W16 24.3(2) . . ?
O2T K12 W16 83.6(3) 8_566 . ?
O9W K12 W16 92.8(4) . . ?
K11 K12 W16 91.5(3) 8_566 . ?
O6T K12 W16 73.4(3) 7_565 . ?
O76 K12 W16 30.0(2) . . ?
O17T K12 W16 77.9(3) . . ?
O11W K12 W2 88.3(4) 8_566 8_566 ?
O16T K12 W2 94.9(3) . 8_566 ?
O2T K12 W2 22.0(2) 8_566 8_566 ?
O9W K12 W2 155.9(4) . 8_566 ?
K11 K12 W2 60.9(2) 8_566 8_566 ?
O6T K12 W2 133.4(4) 7_565 8_566 ?
O76 K12 W2 121.5(3) . 8_566 ?
O17T K12 W2 115.1(3) . 8_566 ?
W16 K12 W2 105.5(2) . 8_566 ?
O11W K12 K7 107.6(5) 8_566 . ?
O16T K12 K7 66.9(3) . . ?
O2T K12 K7 139.7(4) 8_566 . ?
O9W K12 K7 41.3(3) . . ?
K11 K12 K7 119.7(3) 8_566 . ?
O6T K12 K7 42.3(2) 7_565 . ?
O76 K12 K7 45.8(2) . . ?
O17T K12 K7 68.7(3) . . ?
W16 K12 K7 56.68(15) . . ?
W2 K12 K7 161.5(3) 8_566 . ?
O11W K12 K10 110.7(5) 8_566 . ?
O16T K12 K10 43.8(3) . . ?
O2T K12 K10 45.1(3) 8_566 . ?
O9W K12 K10 144.8(4) . . ?
K11 K12 K10 104.3(3) 8_566 . ?
O6T K12 K10 80.3(3) 7_565 . ?
O76 K12 K10 95.7(3) . . ?
O17T K12 K10 137.9(3) . . ?
W16 K12 K10 65.9(2) . . ?
W2 K12 K10 59.01(19) 8_566 . ?
K7 K12 K10 105.3(3) . . ?
O32H K13 O20T 96.7(4) 7_565 7_565 ?
O32H K13 O10T 95.1(4) 7_565 7_565 ?
O20T K13 O10T 123.7(5) 7_565 7_565 ?
O32H K13 O6W 125.0(5) 7_565 . ?
O20T K13 O6W 72.9(4) 7_565 . ?
O10T K13 O6W 136.1(5) 7_565 . ?
O32H K13 O8W 88.4(4) 7_565 7_565 ?
O20T K13 O8W 70.3(4) 7_565 7_565 ?
O10T K13 O8W 55.2(4) 7_565 7_565 ?
O6W K13 O8W 132.6(5) . 7_565 ?
O32H K13 C11 132.1(6) 7_565 . ?
O20T K13 C11 131.1(5) 7_565 . ?
O10T K13 C11 59.2(4) 7_565 . ?
O6W K13 C11 79.2(5) . . ?
O8W K13 C11 103.7(5) 7_565 . ?
O32H K13 C1 56.3(4) 7_565 7_565 ?
O20T K13 C1 115.3(5) 7_565 7_565 ?
O10T K13 C1 117.0(5) 7_565 7_565 ?
O6W K13 C1 79.3(4) . 7_565 ?
O8W K13 C1 144.3(5) 7_565 7_565 ?
C11 K13 C1 97.4(5) . 7_565 ?
O32H K13 W20 73.5(3) 7_565 7_565 ?
O20T K13 W20 24.2(2) 7_565 7_565 ?
O10T K13 W20 131.3(4) 7_565 7_565 ?
O6W K13 W20 81.8(4) . 7_565 ?
O8W K13 W20 76.9(4) 7_565 7_565 ?
C11 K13 W20 154.1(5) . 7_565 ?
C1 K13 W20 96.0(4) 7_565 7_565 ?
O32H K13 W10 73.1(3) 7_565 7_565 ?
O20T K13 W10 133.4(4) 7_565 7_565 ?
O10T K13 W10 23.6(2) 7_565 7_565 ?
O6W K13 W10 149.7(5) . 7_565 ?
O8W K13 W10 64.2(3) 7_565 7_565 ?
C11 K13 W10 71.4(4) . 7_565 ?
C1 K13 W10 96.8(4) 7_565 7_565 ?
W20 K13 W10 128.5(3) 7_565 7_565 ?
O32H K13 K3 136.0(4) 7_565 7_565 ?
O20T K13 K3 40.4(3) 7_565 7_565 ?
O10T K13 K3 115.5(4) 7_565 7_565 ?
O6W K13 K3 47.8(3) . 7_565 ?
O8W K13 K3 84.8(4) 7_565 7_565 ?
C11 K13 K3 91.5(4) . 7_565 ?
C1 K13 K3 123.4(4) 7_565 7_565 ?
W20 K13 K3 62.65(18) 7_565 7_565 ?
W10 K13 K3 138.5(3) 7_565 7_565 ?
O32H K13 Hf2 28.0(2) 7_565 7_565 ?
O20T K13 Hf2 124.7(4) 7_565 7_565 ?
O10T K13 Hf2 79.4(3) 7_565 7_565 ?
O6W K13 Hf2 127.6(4) . 7_565 ?
O8W K13 Hf2 98.1(4) 7_565 7_565 ?
C11 K13 Hf2 104.2(4) . 7_565 ?
C1 K13 Hf2 48.4(3) 7_565 7_565 ?
W20 K13 Hf2 101.3(2) 7_565 7_565 ?
W10 K13 Hf2 55.78(15) 7_565 7_565 ?
K3 K13 Hf2 162.8(3) 7_565 7_565 ?
O32H K13 K7 82.0(3) 7_565 7_565 ?
O20T K13 K7 66.3(3) 7_565 7_565 ?
O10T K13 K7 170.0(4) 7_565 7_565 ?
O6W K13 K7 43.8(3) . 7_565 ?
O8W K13 K7 134.0(4) 7_565 7_565 ?
C11 K13 K7 116.0(4) . 7_565 ?
C1 K13 K7 53.6(3) 7_565 7_565 ?
W20 K13 K7 57.19(16) 7_565 7_565 ?
W10 K13 K7 149.3(3) 7_565 7_565 ?
K3 K13 K7 72.3(2) 7_565 7_565 ?
Hf2 K13 K7 94.1(2) 7_565 7_565 ?
O15W K14 O87 141.5(7) . . ?
O15W K14 O21W 96.8(7) . 4_545 ?
O87 K14 O21W 105.4(6) . 4_545 ?
O15W K14 O13W 120.6(7) . . ?
O87 K14 O13W 94.1(5) . . ?
O21W K14 O13W 80.5(6) 4_545 . ?
O15W K14 O8T 77.5(5) . 7_566 ?
O87 K14 O8T 70.6(4) . 7_566 ?
O21W K14 O8T 92.8(6) 4_545 7_566 ?
O13W K14 O8T 161.2(6) . 7_566 ?
O15W K14 O19W 82.6(7) . . ?
O87 K14 O19W 101.6(6) . . ?
O21W K14 O19W 135.5(7) 4_545 . ?
O13W K14 O19W 62.8(6) . . ?
O8T K14 O19W 129.6(6) 7_566 . ?
O15W K14 W18 121.5(6) . . ?
O87 K14 W18 29.7(2) . . ?
O21W K14 W18 135.1(6) 4_545 . ?
O13W K14 W18 96.8(5) . . ?
O8T K14 W18 75.5(3) 7_566 . ?
O19W K14 W18 76.7(5) . . ?
O15W K14 W17 165.8(6) . . ?
O87 K14 W17 25.0(2) . . ?
O21W K14 W17 88.3(5) 4_545 . ?
O13W K14 W17 73.2(4) . . ?
O8T K14 W17 89.1(4) 7_566 . ?
O19W K14 W17 103.0(5) . . ?
W18 K14 W17 49.14(15) . . ?
O15W K14 K8 112.9(5) . 7_566 ?
O87 K14 K8 37.9(3) . 7_566 ?
O21W K14 K8 90.3(5) 4_545 7_566 ?
O13W K14 K8 126.4(5) . 7_566 ?
O8T K14 K8 35.5(2) 7_566 7_566 ?
O19W K14 K8 131.1(5) . 7_566 ?
W18 K14 K8 55.32(17) . 7_566 ?
W17 K14 K8 53.64(16) . 7_566 ?
O15W K14 K9A 69.8(5) . 4_545 ?
O87 K14 K9A 133.0(4) . 4_545 ?
O21W K14 K9A 28.5(5) 4_545 4_545 ?
O13W K14 K9A 87.0(4) . 4_545 ?
O8T K14 K9A 95.6(4) 7_566 4_545 ?
O19W K14 K9A 120.0(5) . 4_545 ?
W18 K14 K9A 162.3(4) . 4_545 ?
W17 K14 K9A 116.6(3) . 4_545 ?
K8 K14 K9A 108.8(3) 7_566 4_545 ?
O16W K15 O9T 150.6(7) . . ?
O16W K15 O21W 108.2(7) . 6_576 ?
O9T K15 O21W 72.7(6) . 6_576 ?
O16W K15 O5T 95.2(6) . 6_576 ?
O9T K15 O5T 60.1(4) . 6_576 ?
O21W K15 O5T 114.3(6) 6_576 6_576 ?
O16W K15 O45 75.6(5) . 6_576 ?
O9T K15 O45 76.5(4) . 6_576 ?
O21W K15 O45 74.9(5) 6_576 6_576 ?
O5T K15 O45 52.7(3) 6_576 6_576 ?
O16W K15 O39 138.4(7) . . ?
O9T K15 O39 53.5(3) . . ?
O21W K15 O39 113.1(6) 6_576 . ?
O5T K15 O39 72.5(4) 6_576 . ?
O45 K15 O39 119.6(4) 6_576 . ?
O16W K15 O4T 52.8(5) . 6_576 ?
O9T K15 O4T 112.8(5) . 6_576 ?
O21W K15 O4T 57.9(5) 6_576 6_576 ?
O5T K15 O4T 100.9(4) 6_576 6_576 ?
O45 K15 O4T 50.1(3) 6_576 6_576 ?
O39 K15 O4T 166.3(5) . 6_576 ?
O16W K15 W9 160.5(6) . . ?
O9T K15 W9 23.4(2) . . ?
O21W K15 W9 87.2(5) 6_576 . ?
O5T K15 W9 67.0(3) 6_576 . ?
O45 K15 W9 97.9(3) 6_576 . ?
O39 K15 W9 30.9(2) . . ?
O4T K15 W9 135.6(4) 6_576 . ?
O16W K15 K9A 118.5(6) . 6_576 ?
O9T K15 K9A 42.0(3) . 6_576 ?
O21W K15 K9A 43.6(5) 6_576 6_576 ?
O5T K15 K9A 71.1(3) 6_576 6_576 ?
O45 K15 K9A 47.9(3) 6_576 6_576 ?
O39 K15 K9A 95.4(3) . 6_576 ?
O4T K15 K9A 70.9(3) 6_576 6_576 ?
W9 K15 K9A 64.7(2) . 6_576 ?
O16W K15 W5 85.1(5) . 6_576 ?
O9T K15 W5 65.9(3) . 6_576 ?
O21W K15 W5 96.9(5) 6_576 6_576 ?
O5T K15 W5 24.2(2) 6_576 6_576 ?
O45 K15 W5 28.45(19) 6_576 6_576 ?
O39 K15 W5 94.6(3) . 6_576 ?
O4T K15 W5 77.3(3) 6_576 6_576 ?
W9 K15 W5 81.2(2) . 6_576 ?
K9A K15 W5 57.9(2) 6_576 6_576 ?
O16W K15 K6 105.6(6) . 5_575 ?
O9T K15 K6 66.0(3) . 5_575 ?
O21W K15 K6 138.6(5) 6_576 5_575 ?
O5T K15 K6 38.7(3) 6_576 5_575 ?
O45 K15 K6 91.3(3) 6_576 5_575 ?
O39 K15 K6 41.6(2) . 5_575 ?
O4T K15 K6 136.9(4) 6_576 5_575 ?
W9 K15 K6 55.64(17) . 5_575 ?
K9A K15 K6 98.6(3) 6_576 5_575 ?
W5 K15 K6 62.8(2) 6_576 5_575 ?
O16W K15 K9B 122.7(6) . 6_576 ?
O9T K15 K9B 36.9(3) . 6_576 ?
O21W K15 K9B 46.8(5) 6_576 6_576 ?
O5T K15 K9B 68.6(4) 6_576 6_576 ?
O45 K15 K9B 50.4(3) 6_576 6_576 ?
O39 K15 K9B 90.3(4) . 6_576 ?
O4T K15 K9B 76.0(4) 6_576 6_576 ?
W9 K15 K9B 59.7(3) . 6_576 ?
K9A K15 K9B 5.1(2) 6_576 6_576 ?
W5 K15 K9B 57.5(3) 6_576 6_576 ?
K6 K15 K9B 94.3(3) 5_575 6_576 ?
O4W K16 O5W 99.1(5) 7_565 7_566 ?
O4W K16 O7H2 104.2(6) 7_565 . ?
O5W K16 O7H2 104.8(6) 7_566 . ?
O4W K16 O13W 105.2(6) 7_565 . ?
O5W K16 O13W 121.9(6) 7_566 . ?
O7H2 K16 O13W 118.5(6) . . ?
O4W K16 O2C1 93.8(5) 7_565 . ?
O5W K16 O2C1 151.7(6) 7_566 . ?
O7H2 K16 O2C1 47.4(3) . . ?
O13W K16 O2C1 77.9(5) . . ?
O4W K16 Hf2 123.5(5) 7_565 . ?
O5W K16 Hf2 120.4(5) 7_566 . ?
O7H2 K16 Hf2 31.9(2) . . ?
O13W K16 Hf2 87.6(4) . . ?
O2C1 K16 Hf2 34.4(2) . . ?
O4W K16 W7 98.9(5) 7_565 . ?
O5W K16 W7 83.4(4) 7_566 . ?
O7H2 K16 W7 23.3(2) . . ?
O13W K16 W7 140.6(5) . . ?
O2C1 K16 W7 69.7(3) . . ?
Hf2 K16 W7 53.04(16) . . ?
O4W K16 K3 41.0(4) 7_565 7_565 ?
O5W K16 K3 91.9(4) 7_566 7_565 ?
O7H2 K16 K3 67.1(3) . 7_565 ?
O13W K16 K3 138.6(5) . 7_565 ?
O2C1 K16 K3 81.5(3) . 7_565 ?
Hf2 K16 K3 95.3(3) . 7_565 ?
W7 K16 K3 58.0(2) . 7_565 ?
O4W K16 K4 88.1(5) 7_565 7_566 ?
O5W K16 K4 36.9(3) 7_566 7_566 ?
O7H2 K16 K4 73.6(4) . 7_566 ?
O13W K16 K4 157.9(5) . 7_566 ?
O2C1 K16 K4 119.5(4) . 7_566 ?
Hf2 K16 K4 99.9(3) . 7_566 ?
W7 K16 K4 50.35(18) . 7_566 ?
K3 K16 K4 61.9(2) 7_565 7_566 ?
O4W K16 K1 74.5(4) 7_565 7_566 ?
O5W K16 K1 29.0(3) 7_566 7_566 ?
O7H2 K16 K1 125.5(5) . 7_566 ?
O13W K16 K1 114.0(5) . 7_566 ?
O2C1 K16 K1 164.9(4) . 7_566 ?
Hf2 K16 K1 148.7(4) . 7_566 ?
W7 K16 K1 102.2(3) . 7_566 ?
K3 K16 K1 83.4(2) 7_565 7_566 ?
K4 K16 K1 51.96(15) 7_566 7_566 ?
O20W K17 O50 152.8(8) . . ?
O20W K17 O9W 74.0(6) . 7_565 ?
O50 K17 O9W 111.2(6) . 7_565 ?
O20W K17 O49 96.3(7) . 6_575 ?
O50 K17 O49 103.3(6) . 6_575 ?
O9W K17 O49 119.1(7) 7_565 6_575 ?
O20W K17 O10W 70.3(6) . . ?
O50 K17 O10W 85.3(5) . . ?
O9W K17 O10W 121.9(6) 7_565 . ?
O49 K17 O10W 109.2(6) 6_575 . ?
O20W K17 W5 176.0(7) . . ?
O50 K17 W5 26.3(3) . . ?
O9W K17 W5 102.6(5) 7_565 . ?
O49 K17 W5 87.2(4) 6_575 . ?
O10W K17 W5 110.4(5) . . ?
O20W K17 W4 70.3(6) . 6_575 ?
O50 K17 W4 131.4(5) . 6_575 ?
O9W K17 W4 100.2(5) 7_565 6_575 ?
O49 K17 W4 28.2(2) 6_575 6_575 ?
O10W K17 W4 108.7(5) . 6_575 ?
W5 K17 W4 112.7(4) . 6_575 ?
O20W K17 W10 126.1(7) . . ?
O50 K17 W10 29.1(3) . . ?
O9W K17 W10 96.6(5) 7_565 . ?
O49 K17 W10 131.6(5) 6_575 . ?
O10W K17 W10 71.2(4) . . ?
W5 K17 W10 51.64(19) . . ?
W4 K17 W10 159.6(4) 6_575 . ?
O20W K17 W9 102.9(6) . 6_575 ?
O50 K17 W9 87.0(4) . 6_575 ?
O9W K17 W9 146.3(6) 7_565 6_575 ?
O49 K17 W9 27.3(2) 6_575 6_575 ?
O10W K17 W9 86.3(4) . 6_575 ?
W5 K17 W9 81.1(3) . 6_575 ?
W4 K17 W9 49.62(18) 6_575 6_575 ?
W10 K17 W9 110.8(4) . 6_575 ?
O20W K17 K9B 123.2(7) . . ?
O50 K17 K9B 41.4(4) . . ?
O9W K17 K9B 149.4(6) 7_565 . ?
O49 K17 K9B 86.3(5) 6_575 . ?
O10W K17 K9B 55.7(4) . . ?
W5 K17 K9B 58.9(3) . . ?
W4 K17 K9B 109.4(4) 6_575 . ?
W10 K17 K9B 52.8(3) . . ?
W9 K17 K9B 60.3(3) 6_575 . ?
O20W K17 K6 120.7(7) . 2_554 ?
O50 K17 K6 85.6(4) . 2_554 ?
O9W K17 K6 98.3(5) 7_565 2_554 ?
O49 K17 K6 36.1(3) 6_575 2_554 ?
O10W K17 K6 139.3(5) . 2_554 ?
W5 K17 K6 61.5(2) . 2_554 ?
W4 K17 K6 53.1(2) 6_575 2_554 ?
W10 K17 K6 113.1(3) . 2_554 ?
W9 K17 K6 53.6(2) 6_575 2_554 ?
K9B K17 K6 93.3(4) . 2_554 ?
O20W K17 K9A 129.1(7) . . ?
O50 K17 K9A 37.7(3) . . ?
O9W K17 K9A 148.2(6) 7_565 . ?
O49 K17 K9A 83.4(4) 6_575 . ?
O10W K17 K9A 62.2(4) . . ?
W5 K17 K9A 53.1(2) . . ?
W4 K17 K9A 108.1(3) 6_575 . ?
W10 K17 K9A 53.0(2) . . ?
W9 K17 K9A 58.5(2) 6_575 . ?
K9B K17 K9A 6.5(2) . . ?
K6 K17 K9A 87.6(3) 2_554 . ?
K4 O1W K5 109.4(4) . 6_576 ?
K4 O3W K8 99.6(4) . 7_566 ?
K16 O4W K3 100.9(5) 7_565 . ?
K1 O5W K16 121.5(5) . 7_566 ?
K1 O5W K4 94.9(4) . . ?
K16 O5W K4 106.5(5) 7_566 . ?
K13 O6W K7 92.9(5) . 7_565 ?
K13 O6W K3 87.1(4) . 7_565 ?
K7 O6W K3 110.6(5) 7_565 7_565 ?
K3 O7W K10 155.5(6) . 2_655 ?
K9B O8W K13 128.2(6) . 7_565 ?
K7 O9W K17 122.1(6) . 7_565 ?
K7 O9W K12 93.6(5) . . ?
K17 O9W K12 122.1(6) 7_565 . ?
K6 O11W K12 158.0(7) . 8_465 ?
K5 O12W K4 103.5(6) . 6_575 ?
K5 O12W K10 92.6(6) . 5_676 ?
K4 O12W K10 156.0(7) 6_575 5_676 ?
K14 O13W K16 124.1(7) . . ?
K9B O14W K9A 8.9(4) . . ?
K5 O18W K10 95.8(7) . 5_676 ?
K5 O18W K2 99.3(7) . 5_676 ?
K10 O18W K2 153.6(8) 5_676 5_676 ?
K9A O21W K14 120.2(9) . 4 ?
K9A O21W K15 87.1(7) . 6_575 ?
K14 O21W K15 121.8(8) 4 6_575 ?
K9A O21W K9B 6.4(4) . . ?
K14 O21W K9B 113.8(8) 4 . ?
K15 O21W K9B 90.1(7) 6_575 . ?

loop_
_geom_bond_atom_site_label_1
_geom_bond_atom_site_label_2
_geom_bond_distance
_geom_bond_site_symmetry_2
_geom_bond_publ_flag
W1 O1T 1.707(10) . ?
W1 O13 1.904(10) . ?
W1 O14 1.905(10) . ?
W1 O15 1.923(10) . ?
W1 O12 1.948(11) . ?
W1 O1S1 2.309(9) . ?
W2 O2T 1.736(11) . ?
W2 O27 1.867(11) . ?
W2 O23 1.919(10) . ?
W2 O26 1.934(11) . ?
W2 O12 1.940(11) . ?
W2 O1S1 2.310(9) . ?
W3 O3T 1.711(10) . ?
W3 O38 1.860(10) . ?
W3 O39 1.878(10) . ?
W3 O23 1.962(10) . ?
W3 O13 2.008(10) . ?
W3 O1S1 2.354(9) . ?
W4 O4T 1.732(9) . ?
W4 O4H1 1.848(10) . ?
W4 O45 1.921(9) . ?
W4 O49 1.949(9) . ?
W4 O14 1.974(10) . ?
W4 O2S1 2.285(10) . ?
W5 O5T 1.739(10) . ?
W5 O50 1.888(10) . ?
W5 O45 1.900(9) . ?
W5 O15 1.906(10) . ?
W5 O56 1.950(10) . ?
W5 O3S1 2.360(9) . ?
W6 O6T 1.730(10) . ?
W6 O60 1.869(11) . ?
W6 O56 1.909(10) . ?
W6 O26 1.911(11) . ?
W6 O67 1.937(10) . ?
W6 O3S1 2.372(10) . ?
W7 O7T 1.723(10) . ?
W7 O7H2 1.827(10) . ?
W7 O67 1.899(10) . ?
W7 O78 1.940(10) . ?
W7 O27 2.016(10) . ?
W7 O4S1 2.262(9) . ?
W8 O8T 1.727(10) . ?
W8 O2H8 1.824(10) . ?
W8 O78 1.931(10) . ?
W8 O89 1.942(10) . ?
W8 O38 2.023(10) . ?
W8 O4S1 2.292(9) . ?
W9 O9T 1.725(10) . ?
W9 O9H1 1.849(10) . ?
W9 O89 1.896(10) . ?
W9 O49 1.946(9) . ?
W9 O39 2.002(10) . ?
W9 O2S1 2.276(9) . ?
W10 O10T 1.719(10) . ?
W10 O0H2 1.828(9) . ?
W10 O0H1 1.840(9) . ?
W10 O60 2.027(10) . ?
W10 O50 2.058(10) . ?
W10 O3S1 2.339(10) . ?
W11 O11T 1.720(10) . ?
W11 O41 1.887(10) . ?
W11 O31 1.901(9) . ?
W11 O51 1.937(9) . ?
W11 O21 1.960(10) . ?
W11 O1S2 2.319(10) . ?
W12 O12T 1.741(10) . ?
W12 O72 1.875(9) . ?
W12 O62 1.901(10) . ?
W12 O21 1.934(10) . ?
W12 O32 1.940(10) . ?
W12 O1S2 2.316(9) . ?
W13 O13T 1.721(10) . ?
W13 O93 1.851(9) . ?
W13 O83 1.871(10) . ?
W13 O32 1.963(10) . ?
W13 O31 1.963(10) . ?
W13 O1S2 2.364(9) . ?
W14 O14T 1.723(10) . ?
W14 O4H4 1.839(9) . ?
W14 O54 1.890(9) . ?
W14 O94 1.946(9) . ?
W14 O41 1.977(9) . ?
W14 O2S2 2.301(9) . ?
W15 O15T 1.714(10) . ?
W15 O51 1.908(10) . ?
W15 O05 1.915(9) . ?
W15 O65 1.925(10) . ?
W15 O54 1.943(9) . ?
W15 O3S2 2.374(9) . ?
W16 O16T 1.719(9) . ?
W16 O06 1.874(10) . ?
W16 O76 1.923(10) . ?
W16 O65 1.923(10) . ?
W16 O62 1.949(10) . ?
W16 O3S2 2.368(9) . ?
W17 O17T 1.702(11) . ?
W17 O7H3 1.852(10) . ?
W17 O87 1.928(10) . ?
W17 O76 1.933(10) . ?
W17 O72 2.000(10) . ?
W17 O4S2 2.291(10) . ?
W18 O18T 1.721(11) . ?
W18 O8H3 1.822(10) . ?
W18 O98 1.904(9) . ?
W18 O87 1.949(10) . ?
W18 O83 2.019(10) . ?
W18 O4S2 2.293(9) . ?
W19 O19T 1.738(10) . ?
W19 O9H4 1.828(9) . ?
W19 O94 1.911(9) . ?
W19 O98 1.944(9) . ?
W19 O93 2.016(10) . ?
W19 O2S2 2.265(9) . ?
W20 O20T 1.747(10) . ?
W20 O0H4 1.826(9) . ?
W20 O0H3 1.826(9) . ?
W20 O05 2.012(9) . ?
W20 O06 2.073(10) . ?
W20 O3S2 2.343(9) . ?
Hf1 O0H1 2.085(9) . ?
Hf1 O4H1 2.102(9) . ?
Hf1 O14H 2.122(9) . ?
Hf1 O9H1 2.133(10) . ?
Hf1 O12H 2.138(10) . ?
Hf1 O41H 2.198(9) . ?
Hf1 O1C2 2.280(10) . ?
Hf1 Hf4 3.5294(11) . ?
Hf2 O0H2 2.073(9) . ?
Hf2 O7H2 2.113(9) . ?
Hf2 O2H8 2.129(10) . ?
Hf2 O23H 2.138(9) . ?
Hf2 O12H 2.180(10) . ?
Hf2 O32H 2.206(10) . ?
Hf2 O2C1 2.219(9) . ?
Hf2 Hf3 3.5429(11) . ?
Hf3 O0H3 2.076(9) . ?
Hf3 O7H3 2.096(10) . ?
Hf3 O23H 2.105(9) . ?
Hf3 O8H3 2.151(10) . ?
Hf3 O34H 2.180(10) . ?
Hf3 O32H 2.228(10) . ?
Hf3 O3C1 2.259(10) . ?
Hf4 O0H4 2.094(9) . ?
Hf4 O4H4 2.121(9) . ?
Hf4 O14H 2.127(9) . ?
Hf4 O34H 2.133(10) . ?
Hf4 O9H4 2.135(9) . ?
Hf4 O41H 2.194(10) . ?
Hf4 O4C2 2.214(10) . ?
Si1 O3S1 1.635(10) . ?
Si1 O4S1 1.637(10) . ?
Si1 O2S1 1.642(10) . ?
Si1 O1S1 1.675(10) . ?
Si2 O2S2 1.599(9) . ?
Si2 O4S2 1.627(9) . ?
Si2 O3S2 1.639(10) . ?
Si2 O1S2 1.667(10) . ?
O0H1 K9B 2.84(2) . ?
O0H1 K9A 2.857(11) . ?
O1T K6 2.708(11) . ?
O2T K12 2.897(16) 8_465 ?
O2T K11 3.020(15) . ?
O2T K10 3.099(14) 8_465 ?
O0H3 K7 2.964(10) . ?
O0H4 K1 3.000(10) 6_575 ?
O4T K15 3.369(17) 6_575 ?
O05 K1 3.061(10) 6_575 ?
O5T K6 2.738(10) 2_554 ?
O5T K15 3.017(17) 6_575 ?
O06 K7 2.903(10) . ?
O6T K7 2.802(12) 7_565 ?
O6T K12 3.207(14) 7_565 ?
O7T K4 2.750(11) 7_566 ?
O7T K3 2.758(11) 7_565 ?
O8T K8 2.774(11) . ?
O8T K14 3.006(17) 7_566 ?
O9T K9A 2.644(12) 6_576 ?
O9T K9B 2.72(2) 6_576 ?
O9T K15 2.825(15) . ?
O10T K13 2.852(16) 7_565 ?
O11T K5 2.708(10) . ?
O11T K2 3.086(10) 5_676 ?
O1C2 C2 1.249(17) . ?
O1C2 K9A 2.696(12) . ?
O1C2 K9B 2.77(2) . ?
O12T K11 3.048(14) 8_566 ?
O13T K4 2.742(10) . ?
O13T K1 3.100(11) . ?
O13 K6 2.938(11) 5_575 ?
O14T K3 2.775(10) 6_576 ?
O14T K4 2.811(10) 6_575 ?
O14 K6 2.894(10) 5_575 ?
O15T K2 2.793(10) . ?
O16T K12 2.841(14) . ?
O16T K10 3.037(14) . ?
O16T K10 3.106(13) 2_655 ?
O17T K11 2.935(14) 8_566 ?
O17T K12 3.419(14) . ?
O19T K1 2.687(11) . ?
O20T K3 2.676(10) . ?
O20T K13 2.779(15) 7_565 ?
O21 K5 2.915(11) 5_676 ?
O2C1 C1 1.252(17) . ?
O2C1 K16 3.315(16) . ?
O23 K11 2.892(13) . ?
O3C1 C1 1.291(17) . ?
O3C1 K7 2.710(10) . ?
O31 K2 2.974(10) 5_676 ?
O32H K13 2.722(14) 7_565 ?
O32 K8 2.899(10) 7_566 ?
O39 K6 2.885(11) 5_575 ?
O39 K15 3.333(16) . ?
O4H1 K9A 3.085(12) . ?
O4C2 C2 1.284(17) . ?
O4C2 K1 2.885(11) 6_575 ?
O4H4 K1 2.884(10) 6_575 ?
O45 K9A 3.005(12) . ?
O45 K15 3.318(16) 6_575 ?
O45 K9B 3.420(19) . ?
O49 K6 2.789(10) 5_575 ?
O49 K17 2.842(18) 6_576 ?
O50 K17 2.759(18) . ?
O50 K9B 2.86(2) . ?
O50 K9A 2.919(12) . ?
O51 K5 2.853(10) 5_676 ?
O54 K1 2.829(10) 6_575 ?
O60 K7 3.317(10) 7_565 ?
O62 K5 3.066(10) 5_676 ?
O65 K5 2.955(11) 5_676 ?
O7H2 K16 2.931(16) . ?
O72 K8 2.951(10) 7_566 ?
O72 K11 3.118(13) 8_566 ?
O7H3 K7 3.211(11) . ?
O76 K7 3.010(10) . ?
O76 K12 3.279(14) . ?
O78 K4 3.062(10) 7_566 ?
O83 K8 2.898(10) 7_566 ?
O87 K14 2.857(16) . ?
O87 K8 2.935(11) 7_566 ?
O93 K1 3.019(10) . ?
O94 K3 2.969(10) 6_576 ?
C1 C11 1.52(2) . ?
C2 C21 1.52(2) . ?
C11 H11A 0.9800 . ?
C11 H11B 0.9800 . ?
C11 H11C 0.9800 . ?
C21 H21A 0.9800 . ?
C21 H21B 0.9800 . ?
C21 H21C 0.9800 . ?
K1 O5W 2.803(12) . ?
K1 O54 2.829(10) 6_576 ?
K1 O4H4 2.884(10) 6_576 ?
K1 O4C2 2.884(11) 6_576 ?
K1 O0H4 3.000(10) 6_576 ?
K1 O05 3.060(10) 6_576 ?
K2 O17W 2.67(3) . ?
K2 O15T 2.793(10) 2_655 ?
K2 O31 2.974(10) 6_575 ?
K2 O31 2.974(10) 5_676 ?
K2 O11T 3.086(10) 5_676 ?
K2 O11T 3.086(10) 6_575 ?
K2 O18W 3.39(2) 6_575 ?
K2 O18W 3.39(2) 5_676 ?
K3 O7T 2.757(11) 7_565 ?
K3 O14T 2.775(10) 6_575 ?
K3 O7W 2.816(15) . ?
K3 O4W 2.931(14) . ?
K3 O94 2.969(10) 6_575 ?
K3 O2W 2.987(13) . ?
K3 O6W 3.037(14) 7_565 ?
K4 O1W 2.731(13) . ?
K4 O7T 2.750(11) 7_566 ?
K4 O14T 2.811(10) 6_576 ?
K4 O3W 2.829(13) . ?
K4 O5W 2.865(13) . ?
K4 O78 3.062(10) 7_566 ?
K4 O12W 3.132(19) 6_576 ?
K5 O12W 2.638(18) . ?
K5 O18W 2.70(2) . ?
K5 O1W 2.831(13) 6_575 ?
K5 O51 2.853(10) 5_676 ?
K5 O21 2.915(11) 5_676 ?
K5 O65 2.955(11) 5_676 ?
K5 O62 3.066(10) 5_676 ?
K6 O5T 2.738(10) 2_554 ?
K6 O49 2.789(10) 5_575 ?
K6 O11W 2.797(17) . ?
K6 O39 2.885(11) 5_575 ?
K6 O14 2.894(10) 5_575 ?
K6 O13 2.938(11) 5_575 ?
K7 O9W 2.753(15) . ?
K7 O6T 2.802(12) 7_565 ?
K7 O6W 2.939(15) 7_565 ?
K7 O60 3.317(10) 7_565 ?
K8 O3W 2.854(13) 7_566 ?
K8 O83 2.898(10) 7_566 ?
K8 O32 2.899(10) 7_566 ?
K8 O87 2.935(11) 7_566 ?
K8 O72 2.951(10) 7_566 ?
K9A K9B 0.576(15) . ?
K9A O9T 2.644(12) 6_575 ?
K9A O21W 2.73(2) . ?
K9A O14W 3.017(19) . ?
K9B O14W 2.64(2) . ?
K9B O9T 2.72(2) 6_575 ?
K9B O8W 3.13(2) . ?
K9B O21W 3.20(3) . ?
K10 K10 2.577(18) 2_655 ?
K10 O7W 2.907(18) 2_655 ?
K10 O2T 3.099(14) 8_566 ?
K10 O16T 3.106(13) 2_655 ?
K10 O18W 3.11(2) 5_676 ?
K10 O12W 3.31(2) 5_676 ?
K11 O17T 2.935(14) 8_465 ?
K11 K12 2.961(15) 8_465 ?
K11 O12T 3.048(14) 8_465 ?
K11 O72 3.118(13) 8_465 ?
K12 O11W 2.812(19) 8_566 ?
K12 O2T 2.897(16) 8_566 ?
K12 O9W 2.954(19) . ?
K12 O6T 3.207(14) 7_565 ?
K13 O32H 2.722(14) 7_565 ?
K13 O20T 2.780(15) 7_565 ?
K13 O10T 2.852(16) 7_565 ?
K13 O6W 2.906(18) . ?
K13 O8W 3.253(19) 7_565 ?
K14 O15W 2.69(2) . ?
K14 O21W 2.97(3) 4_545 ?
K14 O13W 2.98(2) . ?
K14 O8T 3.006(17) 7_566 ?
K14 O19W 3.03(3) . ?
K15 O16W 2.82(2) . ?
K15 O21W 3.00(3) 6_576 ?
K15 O5T 3.017(17) 6_576 ?
K15 O45 3.318(16) 6_576 ?
K15 O4T 3.369(17) 6_576 ?
K16 O4W 2.762(18) 7_565 ?
K16 O5W 2.848(18) 7_566 ?
K16 O13W 3.04(2) . ?
K17 O20W 2.69(3) . ?
K17 O9W 2.84(2) 7_565 ?
K17 O49 2.842(18) 6_575 ?
K17 O10W 3.41(2) . ?
O1W K5 2.831(13) 6_576 ?
O3W K8 2.854(13) 7_566 ?
O4W K16 2.762(18) 7_565 ?
O5W K16 2.848(18) 7_566 ?
O6W K7 2.939(15) 7_565 ?
O6W K3 3.037(14) 7_565 ?
O7W K10 2.907(18) 2_655 ?
O8W K13 3.253(19) 7_565 ?
O9W K17 2.84(2) 7_565 ?
O11W K12 2.812(19) 8_465 ?
O12W K4 3.132(19) 6_575 ?
O12W K10 3.31(2) 5_676 ?
O18W K10 3.11(2) 5_676 ?
O18W K2 3.39(2) 5_676 ?
O21W K14 2.97(3) 4 ?
O21W K15 3.00(3) 6_575 ?
